data_1572631
loop_
_publ_author_name
'Zhu, Chen'
'Lu, Luyao'
'Li, Fei'
'Kang, Xi'
'Zhu, Manzhou'

_publ_section_title
;
 Size disproportionation among nanocluster transformations.
;
_journal_issue 40
_journal_name_full 'Chemical science'
_journal_page_first 16637
_journal_page_last 16644
_journal_paper_doi 10.1039/d4sc04884a
_journal_volume 15
_journal_year 2024
_chemical_formula_moiety 'C336 H225 Ag26 Cu17 F90 P7 S30'
_chemical_formula_sum 'C336 H225 Ag26 Cu17 F90 P7 S30'
_chemical_formula_weight 11035.54
_space_group_crystal_system trigonal
_space_group_IT_number 148
_space_group_name_Hall '-R 3'
_space_group_name_H-M_alt 'R -3 :H'
_atom_sites_solution_hydrogens geom
_atom_sites_solution_primary dual
_audit_creation_date 2024-07-11
_audit_creation_method
;
Olex2 1.5
(compiled 2022.04.07 svn.rca3783a0 for OlexSys, GUI svn.r6498)
;
_audit_update_record
;
2024-07-12 deposited with the CCDC.	2024-09-16 downloaded from the CCDC.
;
_cell_angle_alpha 90
_cell_angle_beta 90
_cell_angle_gamma 120
_cell_formula_units_Z 6
_cell_length_a 28.6272(9)
_cell_length_b 28.6272(9)
_cell_length_c 108.574(5)
_cell_measurement_reflns_used 10524
_cell_measurement_temperature 120
_cell_measurement_theta_max 69.01
_cell_measurement_theta_min 5.86
_cell_volume 77057(5)
_computing_cell_refinement
;
X-Area Recipe 1.37.0.0 (STOE, 2021)
;
_computing_data_collection 'X-Area Pilatus3_SV 1.31.186.0 (STOE, 2022)'
_computing_data_reduction
;
X-Area Integrate 2.5.3.0 (STOE, 2021)
X-Area LANA 2.7.5.0 (STOE, 2022)
;
_computing_molecular_graphics 'Olex2 1.5 (Dolomanov et al., 2009)'
_computing_publication_material 'Olex2 1.5 (Dolomanov et al., 2009)'
_computing_structure_refinement 'SHELXL 2018/3 (Sheldrick, 2015)'
_computing_structure_solution 'SHELXT 2018/2 (Sheldrick, 2018)'
_diffrn_ambient_temperature 120
_diffrn_detector Pilatus300K
_diffrn_detector_area_resol_mean 5.81
_diffrn_detector_type 'DECTRIS PILATUS 300K'
_diffrn_measured_fraction_theta_full 0.997
_diffrn_measured_fraction_theta_max 0.982
_diffrn_measurement_details '1508 frames, detector distance = 60 mm'
_diffrn_measurement_device 'Eulerian 4-circle diffractometer'
_diffrn_measurement_device_type 'STOE STADIVARI'
_diffrn_measurement_method 'rotation method, \w scans'
_diffrn_radiation_collimation '1.2 mm, 0.6 diameter'
_diffrn_radiation_monochromator 'Graded multilayer mirror'
_diffrn_radiation_polarisn_norm 270
_diffrn_radiation_probe x-ray
_diffrn_radiation_type 'Cu K\a'
_diffrn_radiation_wavelength 1.54186
_diffrn_reflns_av_R_equivalents 0.0399
_diffrn_reflns_av_unetI/netI 0.0272
_diffrn_reflns_Laue_measured_fraction_full 0.997
_diffrn_reflns_Laue_measured_fraction_max 0.982
_diffrn_reflns_limit_h_max 30
_diffrn_reflns_limit_h_min -34
_diffrn_reflns_limit_k_max 33
_diffrn_reflns_limit_k_min -34
_diffrn_reflns_limit_l_max 132
_diffrn_reflns_limit_l_min -77
_diffrn_reflns_number 147010
_diffrn_reflns_point_group_measured_fraction_full 0.997
_diffrn_reflns_point_group_measured_fraction_max 0.982
_diffrn_reflns_theta_full 67.686
_diffrn_reflns_theta_max 70.050
_diffrn_reflns_theta_min 5.886
_diffrn_source 'GeniX 3D HF Cu'
_diffrn_source_current 0.600
_diffrn_source_power 0.030
_diffrn_source_voltage 50
_exptl_absorpt_coefficient_mu 10.415
_exptl_absorpt_correction_T_max 1.0000
_exptl_absorpt_correction_T_min 1.0000
_exptl_absorpt_correction_type multi-scan
_exptl_absorpt_process_details
;
STOE LANA, absorption correction by scaling of reflection intensities.
J. Koziskova, F. Hahn, J. Richter, J. Kozisek, "Comparison of different
absorption corrections on the model structure of tetrakis(\m~2~-acetato)-
diaqua-di-copper(II)", Acta Chimica Slovaca, vol. 9, no. 2, 2016, pp. 136 - 140.
;
_exptl_crystal_colour 'metallic blackish black'
_exptl_crystal_colour_lustre metallic
_exptl_crystal_colour_modifier blackish
_exptl_crystal_colour_primary black
_exptl_crystal_density_diffrn 1.427
_exptl_crystal_density_method 'not measured'
_exptl_crystal_description cube
_exptl_crystal_F_000 32106
_exptl_crystal_size_max 0.1
_exptl_crystal_size_mid 0.1
_exptl_crystal_size_min 0.1
_refine_diff_density_max 1.219
_refine_diff_density_min -2.586
_refine_diff_density_rms 0.111
_refine_ls_extinction_method none
_refine_ls_goodness_of_fit_ref 1.024
_refine_ls_hydrogen_treatment constr
_refine_ls_matrix_type full
_refine_ls_number_parameters 1349
_refine_ls_number_reflns 31928
_refine_ls_number_restraints 1368
_refine_ls_restrained_S_all 1.034
_refine_ls_R_factor_all 0.0544
_refine_ls_R_factor_gt 0.0430
_refine_ls_shift/su_max 0.008
_refine_ls_shift/su_mean 0.000
_refine_ls_structure_factor_coef Fsqd
_refine_ls_weighting_details 'w=1/[\s^2^(Fo^2^)+(0.0682P)^2^+758.2009P] where P=(Fo^2^+2Fc^2^)/3'
_refine_ls_weighting_scheme calc
_refine_ls_wR_factor_gt 0.1223
_refine_ls_wR_factor_ref 0.1309
_reflns_Friedel_coverage 0.000
_reflns_number_gt 26107
_reflns_number_total 31928
_reflns_threshold_expression 'I > 2\s(I)'
_cod_data_source_file d4sc04884a2.cif
_cod_data_source_block 1_CCDC2
_cod_depositor_comments 'Adding full bibliography for 1572629--1572632.cif.'
_cod_original_cell_volume 77057(6)
_cod_original_sg_symbol_H-M 'R -3'
_cod_database_code 1572631
_shelx_shelxl_version_number 2018/3
_shelx_space_group_comment
;
The symmetry employed for this shelxl refinement is uniquely defined
by the following loop, which should always be used as a source of
symmetry information in preference to the above space-group names.
They are only intended as comments.
;
_shelx_estimated_absorpt_t_max 0.422
_shelx_estimated_absorpt_t_min 0.422
_olex2_refinement_description
;
1. Fixed Uiso
 At 1.2 times of:
  All C(H) groups
2. Uiso/Uaniso restraints and constraints
C00X \\sim C011 \\sim C012 \\sim C013 \\sim C014 \\sim C015 \\sim C017 \\sim
C018 \\sim C019 \\sim C01B \\sim C01C \\sim C01D \\sim C01E \\sim C01F \\sim
C01G \\sim C01H \\sim C01I \\sim C01J \\sim C01K \\sim C01M \\sim C01N \\sim
C01O \\sim C01P \\sim C01R \\sim C01S \\sim C01T \\sim C01U \\sim C01V \\sim
C01W \\sim C01X \\sim C01Y \\sim C01Z \\sim C020 \\sim C021 \\sim C022 \\sim
C023 \\sim C024 \\sim C026 \\sim C027 \\sim C028 \\sim C02A \\sim C02B \\sim
C02C \\sim C02D \\sim C02E \\sim C02F \\sim C02G \\sim C02H \\sim C02I \\sim
C02J \\sim C02L \\sim C02M \\sim C02N \\sim C02Q \\sim C02R \\sim C02S \\sim
C02T \\sim C02U \\sim C02V \\sim C02W \\sim C02X \\sim C02Y \\sim C030 \\sim
C031 \\sim C034 \\sim C035 \\sim C036 \\sim C037 \\sim C038 \\sim C03A \\sim
C03B \\sim C03C \\sim C03D \\sim C03E \\sim C03F \\sim C03H \\sim C03J \\sim
C03K \\sim C03L \\sim C03M \\sim C03N \\sim C03P \\sim C03Q \\sim C03R \\sim
C03S \\sim C03U \\sim C03V \\sim C03X \\sim C03Y \\sim C03Z \\sim C040 \\sim
C041 \\sim C046 \\sim C048 \\sim C04B \\sim C04C \\sim C04D \\sim C04E \\sim
C04G \\sim C04H \\sim C04I \\sim C04J \\sim C04M \\sim C04N \\sim C04O \\sim
C04Q \\sim C04S \\sim C04T \\sim C04U \\sim C04V \\sim C9 \\sim C12: within 2A
with sigma of 0.01 and sigma for terminal atoms of 0.02 within 2A
Uanis(C00X) \\sim Ueq, Uanis(C011) \\sim Ueq, Uanis(C012) \\sim Ueq,
Uanis(C013) \\sim Ueq, Uanis(C014) \\sim Ueq, Uanis(C015) \\sim Ueq,
Uanis(C017) \\sim Ueq, Uanis(C018) \\sim Ueq, Uanis(C019) \\sim Ueq,
Uanis(C01B) \\sim Ueq, Uanis(C01C) \\sim Ueq, Uanis(C01D) \\sim Ueq,
Uanis(C01E) \\sim Ueq, Uanis(C01F) \\sim Ueq, Uanis(C01G) \\sim Ueq,
Uanis(C01H) \\sim Ueq, Uanis(C01I) \\sim Ueq, Uanis(C01J) \\sim Ueq,
Uanis(C01K) \\sim Ueq, Uanis(C01M) \\sim Ueq, Uanis(C01N) \\sim Ueq,
Uanis(C01O) \\sim Ueq, Uanis(C01P) \\sim Ueq, Uanis(C01R) \\sim Ueq,
Uanis(C01S) \\sim Ueq, Uanis(C01T) \\sim Ueq, Uanis(C01U) \\sim Ueq,
Uanis(C01V) \\sim Ueq, Uanis(C01W) \\sim Ueq, Uanis(C01X) \\sim Ueq,
Uanis(C01Y) \\sim Ueq, Uanis(C01Z) \\sim Ueq, Uanis(C020) \\sim Ueq,
Uanis(C021) \\sim Ueq, Uanis(C022) \\sim Ueq, Uanis(C023) \\sim Ueq,
Uanis(C024) \\sim Ueq, Uanis(C026) \\sim Ueq, Uanis(C027) \\sim Ueq,
Uanis(C028) \\sim Ueq, Uanis(C02A) \\sim Ueq, Uanis(C02B) \\sim Ueq,
Uanis(C02C) \\sim Ueq, Uanis(C02D) \\sim Ueq, Uanis(C02E) \\sim Ueq,
Uanis(C02F) \\sim Ueq, Uanis(C02G) \\sim Ueq, Uanis(C02H) \\sim Ueq,
Uanis(C02I) \\sim Ueq, Uanis(C02J) \\sim Ueq, Uanis(C02L) \\sim Ueq,
Uanis(C02M) \\sim Ueq, Uanis(C02N) \\sim Ueq, Uanis(C02Q) \\sim Ueq,
Uanis(C02R) \\sim Ueq, Uanis(C02S) \\sim Ueq, Uanis(C02T) \\sim Ueq,
Uanis(C02U) \\sim Ueq, Uanis(C02V) \\sim Ueq, Uanis(C02W) \\sim Ueq,
Uanis(C02X) \\sim Ueq, Uanis(C02Y) \\sim Ueq, Uanis(C030) \\sim Ueq,
Uanis(C031) \\sim Ueq, Uanis(C034) \\sim Ueq, Uanis(C035) \\sim Ueq,
Uanis(C036) \\sim Ueq, Uanis(C037) \\sim Ueq, Uanis(C038) \\sim Ueq,
Uanis(C03A) \\sim Ueq, Uanis(C03B) \\sim Ueq, Uanis(C03C) \\sim Ueq,
Uanis(C03D) \\sim Ueq, Uanis(C03E) \\sim Ueq, Uanis(C03F) \\sim Ueq,
Uanis(C03H) \\sim Ueq, Uanis(C03J) \\sim Ueq, Uanis(C03K) \\sim Ueq,
Uanis(C03L) \\sim Ueq, Uanis(C03M) \\sim Ueq, Uanis(C03N) \\sim Ueq,
Uanis(C03P) \\sim Ueq, Uanis(C03Q) \\sim Ueq, Uanis(C03R) \\sim Ueq,
Uanis(C03S) \\sim Ueq, Uanis(C03U) \\sim Ueq, Uanis(C03V) \\sim Ueq,
Uanis(C03X) \\sim Ueq, Uanis(C03Y) \\sim Ueq, Uanis(C03Z) \\sim Ueq,
Uanis(C040) \\sim Ueq, Uanis(C041) \\sim Ueq, Uanis(C046) \\sim Ueq,
Uanis(C048) \\sim Ueq, Uanis(C04B) \\sim Ueq, Uanis(C04C) \\sim Ueq,
Uanis(C04D) \\sim Ueq, Uanis(C04E) \\sim Ueq, Uanis(C04G) \\sim Ueq,
Uanis(C04H) \\sim Ueq, Uanis(C04I) \\sim Ueq, Uanis(C04J) \\sim Ueq,
Uanis(C04M) \\sim Ueq, Uanis(C04N) \\sim Ueq, Uanis(C04O) \\sim Ueq,
Uanis(C04Q) \\sim Ueq, Uanis(C04S) \\sim Ueq, Uanis(C04T) \\sim Ueq,
Uanis(C04U) \\sim Ueq, Uanis(C04V) \\sim Ueq, Uanis(C9) \\sim Ueq, Uanis(C12)
\\sim Ueq: with sigma of 0.01 and sigma for terminal atoms of 0.02
Uanis(F0) \\sim Ueq: with sigma of 0.01 and sigma for terminal atoms of 0.02
Uanis(F02K) \\sim Ueq: with sigma of 0.01 and sigma for terminal atoms of 0.02
Uanis(F04W) \\sim Ueq, Uanis(F1) \\sim Ueq: with sigma of 0.01 and sigma for
terminal atoms of 0.02
3. Others
 Sof(F0)=1-FVAR(1)
 Sof(F1)=FVAR(1)
4.a Aromatic/amide H refined with riding coordinates:
 C013(H013), C012(H012), C01C(H01C), C01O(H01O), C01J(H01J), C03F(H03F),
 C022(H022), C02C(H02C), C015(H015), C019(H019), C01E(H01E), C018(H018),
 C02B(H02B), C02A(H02A), C02G(H02G), C03U(H03U), C03S(H03S), C01W(H01W),
 C02M(H02M), C04H(H04H), C036(H036), C02F(H02F), C01K(H01K), C01D(H01D),
 C01H(H01H), C01U(H01U), C01X(H01X), C01P(H01P), C01R(H01R), C01T(H01T),
 C02T(H02T), C04M(H04M), C04S(H04S), C04D(H04D), C01V(H01V), C02N(H02N),
 C03R(H03R), C040(H040), C038(H038), C020(H020), C024(H024), C027(H027),
 C02E(H02E), C02Y(H02Y), C03J(H03J), C02W(H02W), C03D(H03D), C02L(H02L),
 C034(H034), C03E(H03E), C04E(H04E), C03Y(H03Y), C02Q(H02Q), C04O(H04O),
 C04I(H04I), C01Y(H01Y), C02U(H02U), C03P(H03P), C030(H030), C035(H035),
 C03H(H03H), C03A(H03A), C03X(H03X), C03V(H03V), C03Q(H03Q), C03B(H03B),
 C02R(H02R), C046(H046), C031(H031), C03L(H03L), C04J(H04J), C04C(H04C),
 C03N(H03N), C04N(H04N), C04T(H04T)
4.b Fitted hexagon refined as free rotating group:
 C013(C00X,C012,C01C,C017,C01O), C014(C01J,C03F,C028,C022,C02C), C01E(C01B,
 C018,C02B,C02D,C02A), C01I(C02G,C03U,C048,C03S,C01W), C01M(C02M,C04H,C03Z,C036,
 C02F), C01N(C01K,C01D,C01H,C01U,C01X), C01T(C02T,C04M,C04S,C04D,C02J),
 C01V(C02N,C03R,C040,C038,C023), C02E(C02Y,C03J,C02W,C03D,C01Z), C02L(C021,C034,
 C03E,C04E,C03Y), C02Q(C04G,C04O,C04I,C02V,C01Y), C037(C03P,C030,C035,C03H,
 C03A), C03X(C03V,C03Q,C03B,C02R,C02X), C046(C02I,C031,C03L,C02H,C04J),
 C04C(C03K,C03N,C04N,C04V,C04T)
;
_smtbx_masks_void_probe_radius 1.2
_smtbx_masks_void_truncation_radius 1.2
_olex2_submission_special_instructions 'No special instructions were received'
_stoe_detector_distance '60.0 mm'
_stoe_detector_pixelsize_x '0.172 mm'
_stoe_detector_pixelsize_y '0.172 mm'
_stoe_detector_size_x '8.4 cm'
_stoe_detector_size_y '10.6 cm'
_stoe_evaluation_integration_a 6.5
_stoe_evaluation_integration_b 0.1
_stoe_evaluation_integration_ems 0.010
_stoe_evaluation_lana_bis_l_even_max -
_stoe_evaluation_lana_bis_l_odd_max -
_stoe_evaluation_lana_bos_l_even_max 4
_stoe_evaluation_lana_bos_l_odd_max 1
_stoe_evaluation_lana_completeness 74.1
_stoe_evaluation_lana_dxs_max_order 3
_stoe_evaluation_lana_dys_max_order 3
_stoe_evaluation_lana_fs_max_order 3
_stoe_evaluation_lana_max_2theta_available 140.2
_stoe_evaluation_lana_max_2theta_desired 140.2
_stoe_evaluation_lana_mean_redundancy 3.1
_stoe_evaluation_lana_number_refls_after_or 147125
_stoe_evaluation_lana_number_refls_outliers 39133
_stoe_evaluation_lana_number_refls_total 186258
_stoe_evaluation_lana_number_refls_unique 48169
_stoe_evaluation_lana_number_refls_written 147125
_stoe_evaluation_lana_or_c1 0.035
_stoe_evaluation_lana_or_c2 0
_stoe_evaluation_lana_or_c3 0
_stoe_evaluation_lana_or_c4 0.7
_stoe_evaluation_lana_point_group 3
_stoe_evaluation_lana_table
;
#----------------------------------------------------------------------------
2Theta          18.4   32.8   47.2   61.6   76.0   90.4  104.8  119.2  133.6
#----------------------------------------------------------------------------
<Resolution>    4.28   2.65   1.91   1.50   1.24   1.09   0.97   0.90   0.85
N(total)        1965   6851  11556  14415  38213  35139  34257  29552  14310
<Redundancy>     2.6    2.8    2.6    2.2    4.1    3.4    3.2    2.9    2.2
Complet. [%%]    72.5   79.5   78.5   74.2   79.9   78.7   76.6   73.7   57.6
<I/sigma>       87.4   94.0   58.4   26.2   17.9   10.1    7.3    7.8    6.9
R(int)         0.017  0.017  0.021  0.030  0.032  0.042  0.060  0.056  0.067
#----------------------------------------------------------------------------
;
_stoe_measurement_identifier 1
_stoe_measurement_max_exposure_per_frame '30.0 s'
_stoe_measurement_mean_exposure_per_frame '22.2 s'
_stoe_measurement_min_exposure_per_frame '5.0 s'
_stoe_measurement_total_exposure_time '9.3 h'
_stoe_measurement_total_frame_number 1508
_stoe_measurement_total_run_number 25
_stoe_measurement_tube_power '30.0 W'

loop_
_space_group_symop_operation_xyz
'x, y, z'
'-y, x-y, z'
'-x+y, -x, z'
'x+2/3, y+1/3, z+1/3'
'-y+2/3, x-y+1/3, z+1/3'
'-x+y+2/3, -x+1/3, z+1/3'
'x+1/3, y+2/3, z+2/3'
'-y+1/3, x-y+2/3, z+2/3'
'-x+y+1/3, -x+2/3, z+2/3'
'-x, -y, -z'
'y, -x+y, -z'
'x-y, x, -z'
'-x+2/3, -y+1/3, -z+1/3'
'y+2/3, -x+y+1/3, -z+1/3'
'x-y+2/3, x+1/3, -z+1/3'
'-x+1/3, -y+2/3, -z+2/3'
'y+1/3, -x+y+2/3, -z+2/3'
'x-y+1/3, x+2/3, -z+2/3'

loop_
_atom_site_label
_atom_site_type_symbol
_atom_site_fract_x
_atom_site_fract_y
_atom_site_fract_z
_atom_site_U_iso_or_equiv
_atom_site_adp_type
_atom_site_occupancy
_atom_site_site_symmetry_order
_atom_site_calc_flag
_atom_site_refinement_flags_posn
_atom_site_refinement_flags_adp
_atom_site_refinement_flags_occupancy
_atom_site_disorder_assembly
_atom_site_disorder_group
Ag01 Ag 0.666667 0.333333 0.60699(2) 0.02744(12) Uani 1 3 d S T P B .
Ag02 Ag 0.666667 0.333333 0.56642(2) 0.02955(12) Uani 1 3 d S T P A .
Ag03 Ag 0.60397(2) 0.27931(2) 0.58604(2) 0.03060(8) Uani 1 1 d . . . . .
Ag04 Ag 0.56218(2) 0.23447(2) 0.60883(2) 0.03227(8) Uani 1 1 d . . . . .
Ag05 Ag 0.59924(2) 0.31919(2) 0.62657(2) 0.03135(8) Uani 1 1 d . . . . .
Ag06 Ag 0.66328(2) 0.23705(2) 0.60263(2) 0.03285(8) Uani 1 1 d . . . . .
Ag07 Ag 0.65944(2) 0.22980(2) 0.57073(2) 0.03471(9) Uani 1 1 d . . . . .
Ag08 Ag 0.56611(2) 0.24200(2) 0.56257(2) 0.03682(9) Uani 1 1 d . . . . .
Ag2 Ag 0.66377(2) 0.27151(2) 0.54684(2) 0.04029(10) Uani 1 1 d . . . A 18
Ag3 Ag 0.57347(2) 0.12860(2) 0.60986(2) 0.05893(13) Uani 1 1 d . . . B 4
Cu0D Cu 0.666667 0.333333 0.65728(2) 0.0352(3) Uani 1 3 d S T P G .
Cu5 Cu 0.53380(3) 0.10610(3) 0.58461(2) 0.04060(18) Uani 1 1 d . . . C 13
Cu0G Cu 0.666667 0.333333 0.52648(2) 0.0454(3) Uani 1 3 d S T P A .
S0I S 0.58630(5) 0.27231(5) 0.64738(2) 0.0330(2) Uani 1 1 d . . . . .
S0J S 0.52427(5) 0.18220(5) 0.58657(2) 0.0375(3) Uani 1 1 d . . . . .
S0K S 0.63037(5) 0.15776(5) 0.58887(2) 0.0366(3) Uani 1 1 d . . . . .
S0L S 0.48720(5) 0.16004(5) 0.62218(2) 0.0361(3) Uani 1 1 d . . . . .
S00M S 0.61556(6) 0.16765(5) 0.62877(2) 0.0410(3) Uani 1 1 d . . . . .
P00N P 0.666667 0.333333 0.67770(2) 0.0420(5) Uani 1 3 d S T P . .
S00O S 0.51972(6) 0.16929(6) 0.54749(2) 0.0480(3) Uani 1 1 d . . . . .
S00P S 0.63333(6) 0.16041(6) 0.55197(2) 0.0472(3) Uani 1 1 d . . . . .
P00Q P 0.40075(6) 0.00320(6) 0.63269(2) 0.0455(3) Uani 1 1 d . . . . .
S00R S 0.63524(7) 0.24370(7) 0.52474(2) 0.0494(3) Uani 1 1 d . . . . .
S00S S 0.48984(8) 0.05329(7) 0.60309(2) 0.0603(4) Uani 1 1 d . . . . .
S00T S 0.51201(7) 0.04285(7) 0.56986(2) 0.0571(4) Uani 1 1 d . . . . .
P00U P 0.54999(8) 0.09014(7) 0.52063(2) 0.0557(4) Uani 1 1 d . . . . .
F00V F 0.35303(17) 0.22665(19) 0.67233(6) 0.0921(17) Uani 1 1 d . . . . .
F00W F 0.39081(18) 0.31185(19) 0.66960(5) 0.0857(15) Uani 1 1 d . . . . .
F00Y F 0.4098(2) 0.2787(3) 0.68527(5) 0.1035(18) Uani 1 1 d . . . . .
F010 F 0.4874(2) -0.0465(3) 0.66600(7) 0.121(3) Uani 1 1 d . . . . .
C011 C 0.4345(2) 0.1740(2) 0.62516(5) 0.0389(11) Uani 1 1 d . U . . .
C013 C 0.48176(14) 0.22364(11) 0.65589(3) 0.0421(12) Uani 1 1 d G U . . .
H013 H 0.478472 0.191568 0.652987 0.050 Uiso 1 1 calc R U . . .
C00X C 0.52983(11) 0.27191(13) 0.65428(3) 0.0358(11) Uani 1 1 d G U . . .
C012 C 0.53474(11) 0.31984(11) 0.65863(3) 0.0427(12) Uani 1 1 d G U . . .
H012 H 0.566901 0.352138 0.657552 0.051 Uiso 1 1 calc R U . . .
C01C C 0.49158(14) 0.31951(11) 0.66458(4) 0.0474(13) Uani 1 1 d G U . . .
H01C H 0.494866 0.351576 0.667484 0.057 Uiso 1 1 calc R U . . .
C017 C 0.44351(12) 0.27124(14) 0.66619(4) 0.0465(13) Uani 1 1 d G U . . .
C01O C 0.43860(11) 0.22330(11) 0.66184(4) 0.0468(13) Uani 1 1 d G U . . .
H01O H 0.406435 0.191005 0.662919 0.056 Uiso 1 1 calc R U . . .
C014 C 0.65784(17) 0.11448(14) 0.59113(3) 0.0404(12) Uani 1 1 d G U . . .
C01J C 0.68565(17) 0.11690(15) 0.60183(3) 0.0452(12) Uani 1 1 d G U . . .
H01J H 0.691808 0.142614 0.607808 0.054 Uiso 1 1 calc R U . . .
C03F C 0.70425(19) 0.08088(18) 0.60358(3) 0.0600(16) Uani 1 1 d G U . . .
H03F H 0.722850 0.082495 0.610741 0.072 Uiso 1 1 calc R U . . .
C028 C 0.6950(2) 0.04245(17) 0.59464(4) 0.0678(17) Uani 1 1 d G U . . .
C022 C 0.6672(2) 0.04003(17) 0.58395(4) 0.0635(16) Uani 1 1 d G U . . .
H022 H 0.661071 0.014315 0.577967 0.076 Uiso 1 1 calc R U . . .
C02C C 0.64863(18) 0.07605(17) 0.58219(3) 0.0528(14) Uani 1 1 d G U . . .
H02C H 0.630028 0.074434 0.575035 0.063 Uiso 1 1 calc R U . . .
C015 C 0.4452(3) 0.2256(3) 0.62826(5) 0.0474(13) Uani 1 1 d . U . . .
H015 H 0.480582 0.254091 0.628363 0.057 Uiso 1 1 calc R U . . .
F016 F 0.2873(3) 0.1860(3) 0.64532(6) 0.150(4) Uani 1 1 d . . . . .
C019 C 0.3808(2) 0.1323(3) 0.62443(6) 0.0499(14) Uani 1 1 d . U . . .
H019 H 0.372632 0.097949 0.621936 0.060 Uiso 1 1 calc R U . . .
F01A F 0.7482(4) 0.0141(3) 0.60465(8) 0.159(4) Uani 1 1 d . . . . .
C01E C 0.41606(15) 0.11730(13) 0.59043(4) 0.0510(14) Uani 1 1 d G U . . .
H01E H 0.424271 0.090251 0.591978 0.061 Uiso 1 1 calc R U . . .
C01B C 0.45711(11) 0.16941(15) 0.58785(4) 0.0433(12) Uani 1 1 d G U . . .
C018 C 0.44484(14) 0.20984(12) 0.58555(4) 0.0512(14) Uani 1 1 d G U . . .
H018 H 0.472303 0.244708 0.583817 0.061 Uiso 1 1 calc R U . . .
C02B C 0.39152(16) 0.19815(16) 0.58582(5) 0.0640(17) Uani 1 1 d G U . . .
H02B H 0.383307 0.225202 0.584277 0.077 Uiso 1 1 calc R U . . .
C02D C 0.35047(12) 0.14604(18) 0.58840(5) 0.0676(17) Uani 1 1 d G U . . .
C02A C 0.36274(13) 0.10561(14) 0.59071(5) 0.0651(18) Uani 1 1 d G U . . .
H02A H 0.335274 0.070744 0.592438 0.078 Uiso 1 1 calc R U . . .
C01F C 0.5902(2) 0.1121(2) 0.63944(6) 0.0432(12) Uani 1 1 d . U . . .
C01G C 0.3519(3) 0.1939(3) 0.63111(6) 0.0568(14) Uani 1 1 d . U . . .
C01I C 0.44895(13) 0.14202(19) 0.54629(4) 0.0529(14) Uani 1 1 d G U . . .
C02G C 0.42030(18) 0.1086(2) 0.53650(4) 0.0656(17) Uani 1 1 d G U . . .
H02G H 0.438257 0.100663 0.530456 0.079 Uiso 1 1 calc R U . . .
C03U C 0.36480(17) 0.0871(2) 0.53576(5) 0.078(2) Uani 1 1 d G U . . .
H03U H 0.345622 0.064804 0.529207 0.094 Uiso 1 1 calc R U . . .
C048 C 0.33795(13) 0.0991(2) 0.54480(5) 0.083(2) Uani 1 1 d G U . . .
C03S C 0.36661(18) 0.1324(2) 0.55459(4) 0.0733(19) Uani 1 1 d G U . . .
H03S H 0.348648 0.140411 0.560634 0.088 Uiso 1 1 calc R U . . .
C01W C 0.42211(18) 0.15393(19) 0.55533(4) 0.0601(16) Uani 1 1 d G U . . .
H01W H 0.441283 0.176271 0.561883 0.072 Uiso 1 1 calc R U . . .
F01L F 0.6773(3) -0.0459(2) 0.59551(8) 0.138(3) Uani 1 1 d . . . . .
C01M C 0.68802(17) 0.2358(2) 0.51818(4) 0.0555(15) Uani 1 1 d G U . . .
C02M C 0.7310(2) 0.2404(2) 0.52511(3) 0.0674(18) Uani 1 1 d G U . . .
H02M H 0.733582 0.249170 0.533431 0.081 Uiso 1 1 calc R U . . .
C04H C 0.76999(18) 0.2320(2) 0.51962(5) 0.078(2) Uani 1 1 d G U . . .
H04H H 0.798722 0.235109 0.524256 0.094 Uiso 1 1 calc R U . . .
C03Z C 0.7661(2) 0.2189(2) 0.50719(5) 0.085(2) Uani 1 1 d G U . . .
C036 C 0.7231(2) 0.2143(2) 0.50025(3) 0.075(2) Uani 1 1 d G U . . .
H036 H 0.720525 0.205555 0.491936 0.090 Uiso 1 1 calc R U . . .
C02F C 0.68411(18) 0.2227(2) 0.50575(4) 0.0612(17) Uani 1 1 d G U . . .
H02F H 0.655384 0.219615 0.501111 0.073 Uiso 1 1 calc R U . . .
C01N C 0.40020(17) 0.01587(15) 0.64915(3) 0.0457(13) Uani 1 1 d G U . . .
C01K C 0.41209(17) 0.06714(13) 0.65285(3) 0.0461(13) Uani 1 1 d G U . . .
H01K H 0.418922 0.093502 0.646994 0.055 Uiso 1 1 calc R U . . .
C01D C 0.41376(18) 0.07901(13) 0.66532(3) 0.0517(14) Uani 1 1 d G U . . .
H01D H 0.421707 0.113313 0.667793 0.062 Uiso 1 1 calc R U . . .
C01H C 0.40354(19) 0.03961(17) 0.67407(2) 0.0558(15) Uani 1 1 d G U . . .
H01H H 0.404656 0.047554 0.682412 0.067 Uiso 1 1 calc R U . . .
C01U C 0.39165(19) -0.01166(15) 0.67037(3) 0.0611(16) Uani 1 1 d G U . . .
H01U H 0.384820 -0.038016 0.676232 0.073 Uiso 1 1 calc R U . . .
C01X C 0.38999(18) -0.02353(12) 0.65791(4) 0.0554(15) Uani 1 1 d G U . . .
H01X H 0.382034 -0.057828 0.655433 0.066 Uiso 1 1 calc R U . . .
C01P C 0.6086(3) 0.0760(3) 0.63883(6) 0.0517(14) Uani 1 1 d . U . . .
H01P H 0.632021 0.079147 0.632527 0.062 Uiso 1 1 calc R U . . .
F01Q F 0.3176(4) 0.2526(4) 0.63380(9) 0.166(4) Uani 1 1 d . . . . .
C01R C 0.3396(3) 0.1428(3) 0.62748(6) 0.0561(15) Uani 1 1 d . U . . .
H01R H 0.303832 0.115291 0.627058 0.067 Uiso 1 1 calc R U . . .
C01S C 0.3983(3) 0.2717(3) 0.67269(8) 0.0649(18) Uani 1 1 d . U . . .
C01T C 0.7716(2) 0.3548(2) 0.67993(4) 0.0646(17) Uani 1 1 d G U . . .
H01T H 0.760761 0.326449 0.674397 0.078 Uiso 1 1 calc R U . . .
C02T C 0.82479(18) 0.3829(2) 0.68398(5) 0.0751(19) Uani 1 1 d G U . . .
H02T H 0.849503 0.373257 0.681147 0.090 Uiso 1 1 calc R U . . .
C04M C 0.84103(18) 0.4253(2) 0.69225(6) 0.101(3) Uani 1 1 d G U . . .
H04M H 0.876606 0.444034 0.694954 0.121 Uiso 1 1 calc R U . . .
C04S C 0.8041(2) 0.4396(2) 0.69648(6) 0.109(3) Uani 1 1 d G U . . .
H04S H 0.814967 0.468003 0.702011 0.131 Uiso 1 1 calc R U . . .
C04D C 0.7509(2) 0.4116(2) 0.69243(5) 0.091(2) Uani 1 1 d G U . . .
H04D H 0.726224 0.421196 0.695261 0.109 Uiso 1 1 calc R U . . .
C02J C 0.73469(16) 0.3692(2) 0.68416(5) 0.0661(17) Uani 1 1 d G U . . .
C01V C 0.56337(15) -0.00122(17) 0.51856(4) 0.0636(17) Uani 1 1 d G U . . .
H01V H 0.525949 -0.022122 0.518720 0.076 Uiso 1 1 calc R U . . .
C02N C 0.5945(2) -0.02585(14) 0.51760(5) 0.0720(19) Uani 1 1 d G U . . .
H02N H 0.577951 -0.063220 0.517110 0.086 Uiso 1 1 calc R U . . .
C03R C 0.6505(2) 0.0054(2) 0.51736(5) 0.0740(19) Uani 1 1 d G U . . .
H03R H 0.671301 -0.011088 0.516712 0.089 Uiso 1 1 calc R U . . .
C040 C 0.67523(15) 0.0612(2) 0.51808(5) 0.0721(19) Uani 1 1 d G U . . .
H040 H 0.712649 0.082142 0.517924 0.086 Uiso 1 1 calc R U . . .
C038 C 0.64407(18) 0.08587(14) 0.51905(5) 0.0636(17) Uani 1 1 d G U . . .
H038 H 0.660648 0.123241 0.519534 0.076 Uiso 1 1 calc R U . . .
C023 C 0.58814(18) 0.05463(18) 0.51929(4) 0.0585(16) Uani 1 1 d G U . . .
C020 C 0.5930(3) 0.0354(3) 0.64733(7) 0.0570(15) Uani 1 1 d . U . . .
H020 H 0.606547 0.011900 0.646984 0.068 Uiso 1 1 calc R U . . .
C024 C 0.4037(3) 0.2346(3) 0.63117(6) 0.0537(14) Uani 1 1 d . U . . .
H024 H 0.411255 0.269291 0.633211 0.064 Uiso 1 1 calc R U . . .
F025 F 0.5482(4) -0.1457(3) 0.59914(9) 0.160(4) Uani 1 1 d . . . . .
C026 C 0.5569(3) 0.0301(3) 0.65641(7) 0.0572(15) Uani 1 1 d . U . . .
C027 C 0.5537(2) 0.1064(2) 0.64857(6) 0.0460(13) Uani 1 1 d . U . . .
H027 H 0.540556 0.130161 0.648982 0.055 Uiso 1 1 calc R U . . .
F029 F 0.2816(2) 0.1529(4) 0.59819(8) 0.147(3) Uani 1 1 d . . . . .
C02E C 0.5732(2) 0.10300(18) 0.49529(4) 0.0644(18) Uani 1 1 d G U . . .
H02E H 0.585127 0.078385 0.496214 0.077 Uiso 1 1 calc R U . . .
C02Y C 0.5770(2) 0.1269(2) 0.48391(3) 0.0708(19) Uani 1 1 d G U . . .
H02Y H 0.591528 0.118246 0.477214 0.085 Uiso 1 1 calc R U . . .
C03J C 0.5591(2) 0.1637(2) 0.48253(3) 0.076(2) Uani 1 1 d G U . . .
H03J H 0.561702 0.179650 0.474912 0.091 Uiso 1 1 calc R U . . .
C02W C 0.5374(2) 0.1766(2) 0.49253(4) 0.0743(19) Uani 1 1 d G U . . .
H02W H 0.525475 0.201193 0.491610 0.089 Uiso 1 1 calc R U . . .
C03D C 0.5336(2) 0.1527(2) 0.50392(4) 0.0685(18) Uani 1 1 d G U . . .
H03D H 0.519074 0.161333 0.510610 0.082 Uiso 1 1 calc R U . . .
C01Z C 0.5515(2) 0.11591(18) 0.50530(3) 0.0605(16) Uani 1 1 d G U . . .
F02K F 0.5612(4) -0.0418(4) 0.66524(10) 0.194(5) Uani 1 1 d . U . . .
C02L C 0.29103(19) -0.0262(2) 0.63483(3) 0.0698(19) Uani 1 1 d G U . . .
H02L H 0.295851 -0.024548 0.643319 0.084 Uiso 1 1 calc R U . . .
C021 C 0.33344(15) -0.0168(2) 0.62705(4) 0.0527(14) Uani 1 1 d G U . . .
C034 C 0.32624(17) -0.0193(2) 0.61435(4) 0.0680(18) Uani 1 1 d G U . . .
H034 H 0.354608 -0.013028 0.609149 0.082 Uiso 1 1 calc R U . . .
C03E C 0.2766(2) -0.0313(2) 0.60944(4) 0.083(2) Uani 1 1 d G U . . .
H03E H 0.271807 -0.033027 0.600948 0.099 Uiso 1 1 calc R U . . .
C04E C 0.23422(17) -0.0408(3) 0.61722(5) 0.090(2) Uani 1 1 d G U . . .
H04E H 0.201027 -0.048786 0.613932 0.108 Uiso 1 1 calc R U . . .
C03Y C 0.24142(16) -0.0382(3) 0.62991(5) 0.089(2) Uani 1 1 d G U . . .
H03Y H 0.213048 -0.044547 0.635117 0.107 Uiso 1 1 calc R U . . .
F02O F 0.2661(4) 0.1826(5) 0.62742(9) 0.196(5) Uani 1 1 d . . . . .
F02P F 0.7443(4) 0.0035(4) 0.58594(10) 0.176(4) Uani 1 1 d . . . . .
C02Q C 0.6520(2) 0.02927(15) 0.54954(5) 0.0683(18) Uani 1 1 d G U . . .
H02Q H 0.630109 -0.007971 0.548951 0.082 Uiso 1 1 calc R U . . .
C04G C 0.7078(2) 0.0523(2) 0.54974(6) 0.090(2) Uani 1 1 d G U . . .
C04O C 0.74043(15) 0.1080(2) 0.55062(6) 0.093(2) Uani 1 1 d G U . . .
H04O H 0.777747 0.123368 0.550755 0.112 Uiso 1 1 calc R U . . .
C04I C 0.71733(18) 0.14058(16) 0.55128(6) 0.080(2) Uani 1 1 d G U . . .
H04I H 0.739191 0.177812 0.551869 0.095 Uiso 1 1 calc R U . . .
C02V C 0.66155(19) 0.11754(16) 0.55108(5) 0.0567(15) Uani 1 1 d G U . . .
C01Y C 0.62887(15) 0.06189(17) 0.55020(4) 0.0537(14) Uani 1 1 d G U . . .
H01Y H 0.591552 0.046473 0.550064 0.064 Uiso 1 1 calc R U . . .
C02S C 0.5382(3) -0.0146(4) 0.66571(8) 0.075(2) Uani 1 1 d . U . . .
C02U C 0.5372(3) 0.0650(3) 0.65703(6) 0.0536(14) Uani 1 1 d . U . . .
H02U H 0.512715 0.060779 0.663162 0.064 Uiso 1 1 calc R U . . .
F02Z F 0.5482(5) 0.0056(4) 0.67707(8) 0.227(6) Uani 1 1 d . . . . .
F032 F 0.4891(5) -0.1774(4) 0.61233(9) 0.210(6) Uani 1 1 d . . . . .
F0 F 0.2596(3) 0.0873(4) 0.58487(14) 0.126(5) Uani 0.728(19) 1 d . U P D 2
C037 C 0.47945(14) 0.03719(18) 0.52295(4) 0.0599(16) Uani 1 1 d G U . . .
C03P C 0.43991(19) 0.02568(18) 0.51414(3) 0.0648(17) Uani 1 1 d G U . . .
H03P H 0.449365 0.042575 0.506497 0.078 Uiso 1 1 calc R U . . .
C030 C 0.38623(17) -0.0111(2) 0.51675(4) 0.0700(19) Uani 1 1 d G U . . .
H030 H 0.359778 -0.018806 0.510855 0.084 Uiso 1 1 calc R U . . .
C035 C 0.37210(15) -0.03636(19) 0.52817(5) 0.074(2) Uani 1 1 d G U . . .
H035 H 0.336184 -0.060963 0.529920 0.089 Uiso 1 1 calc R U . . .
C03H C 0.4116(2) -0.02484(19) 0.53699(4) 0.074(2) Uani 1 1 d G U . . .
H03H H 0.402177 -0.041740 0.544628 0.089 Uiso 1 1 calc R U . . .
C03A C 0.46531(18) 0.0119(2) 0.53437(4) 0.0688(18) Uani 1 1 d G U . . .
H03A H 0.491766 0.019641 0.540271 0.083 Uiso 1 1 calc R U . . .
C03C C 0.3061(4) 0.2025(4) 0.63496(8) 0.074(2) Uani 1 1 d . U . . .
F03G F 0.2828(3) 0.1586(5) 0.58013(10) 0.193(5) Uani 1 1 d . . . . .
F03I F 0.7073(4) -0.0247(4) 0.54245(10) 0.178(4) Uani 1 1 d . . . . .
C03M C 0.7128(5) 0.0026(4) 0.59650(11) 0.092(2) Uani 1 1 d . U . . .
F03O F 0.8230(4) 0.1826(4) 0.50772(10) 0.180(4) Uani 1 1 d . . . . .
C03X C 0.36036(18) -0.1088(2) 0.63118(6) 0.088(2) Uani 1 1 d G U . . .
H03X H 0.326138 -0.112830 0.630555 0.106 Uiso 1 1 calc R U . . .
C03V C 0.3664(2) -0.15406(16) 0.63129(7) 0.103(3) Uani 1 1 d G U . . .
H03V H 0.336250 -0.188338 0.630731 0.123 Uiso 1 1 calc R U . . .
C03Q C 0.4176(3) -0.14807(19) 0.63223(6) 0.098(2) Uani 1 1 d G U . . .
H03Q H 0.421610 -0.178335 0.632296 0.118 Uiso 1 1 calc R U . . .
C03B C 0.4626(2) -0.0968(2) 0.63306(6) 0.086(2) Uani 1 1 d G U . . .
H03B H 0.496858 -0.092823 0.633686 0.104 Uiso 1 1 calc R U . . .
C02R C 0.45658(19) -0.05159(17) 0.63295(5) 0.0696(18) Uani 1 1 d G U . . .
H02R H 0.486748 -0.017314 0.633510 0.083 Uiso 1 1 calc R U . . .
C02X C 0.4054(2) -0.05759(17) 0.63202(5) 0.0634(17) Uani 1 1 d G U . . .
C041 C 0.2934(4) 0.1333(4) 0.58907(11) 0.088(2) Uani 1 1 d . U . . .
F042 F 0.4693(5) -0.1857(4) 0.59342(13) 0.232(6) Uani 1 1 d . . . . .
F043 F 0.8526(4) 0.2537(4) 0.49975(13) 0.228(6) Uani 1 1 d . . . . .
C046 C 0.54270(17) -0.00535(16) 0.60518(5) 0.0721(19) Uani 1 1 d G U . . .
H046 H 0.573926 0.027256 0.606749 0.087 Uiso 1 1 calc R U . . .
C02I C 0.4941(2) -0.00656(15) 0.60331(5) 0.0580(16) Uani 1 1 d G U . . .
C031 C 0.44739(17) -0.05529(19) 0.60097(5) 0.0679(18) Uani 1 1 d G U . . .
H031 H 0.414856 -0.056107 0.599718 0.081 Uiso 1 1 calc R U . . .
C03L C 0.4494(2) -0.10281(15) 0.60049(5) 0.079(2) Uani 1 1 d G U . . .
H03L H 0.418125 -0.135408 0.598924 0.095 Uiso 1 1 calc R U . . .
C02H C 0.4980(2) -0.10159(16) 0.60236(6) 0.080(2) Uani 1 1 d G U . . .
C04J C 0.54466(19) -0.0529(2) 0.60470(6) 0.084(2) Uani 1 1 d G U . . .
H04J H 0.577196 -0.052047 0.605955 0.100 Uiso 1 1 calc R U . . .
F047 F 0.2635(3) 0.1094(4) 0.54601(15) 0.236(7) Uani 1 1 d . . . . .
F049 F 0.7308(8) -0.0043(7) 0.55971(11) 0.278(9) Uani 1 1 d . . . . .
F04A F 0.2531(3) 0.0421(5) 0.55288(14) 0.226(6) Uani 1 1 d . . . . .
C04B C 0.4992(5) -0.1529(5) 0.60213(12) 0.104(3) Uani 1 1 d . U . . .
C04C C 0.4124(2) -0.0478(2) 0.57172(6) 0.086(2) Uani 1 1 d G U . . .
H04C H 0.431635 -0.065379 0.573370 0.103 Uiso 1 1 calc R U . . .
C03K C 0.43971(16) 0.0075(2) 0.56964(5) 0.0652(18) Uani 1 1 d G U . . .
C03N C 0.4110(2) 0.03378(18) 0.56717(5) 0.077(2) Uani 1 1 d G U . . .
H03N H 0.429250 0.070800 0.565783 0.093 Uiso 1 1 calc R U . . .
C04N C 0.3550(2) 0.0047(3) 0.56678(6) 0.097(3) Uani 1 1 d G U . . .
H04N H 0.335737 0.022302 0.565123 0.116 Uiso 1 1 calc R U . . .
C04V C 0.32766(16) -0.0506(3) 0.56885(7) 0.112(3) Uani 1 1 d G U . . .
C04T C 0.3564(2) -0.07686(18) 0.57132(7) 0.109(3) Uani 1 1 d G U . . .
H04T H 0.338121 -0.113878 0.572710 0.131 Uiso 1 1 calc R U . . .
F04K F 0.7955(5) 0.1866(7) 0.49124(10) 0.255(7) Uani 1 1 d . . . . .
C04Q C 0.8105(5) 0.2115(5) 0.50155(12) 0.106(3) Uani 1 1 d . U . . .
F04R F 0.2490(4) -0.0816(7) 0.55850(14) 0.300(10) Uani 1 1 d . . . . .
C04U C 0.2788(5) 0.0760(6) 0.54419(14) 0.109(3) Uani 1 1 d . U . . .
F04W F 0.7808(5) 0.0412(5) 0.54589(17) 0.255(6) Uani 1 1 d . U . . .
F04Y F 0.2463(4) -0.0569(8) 0.57553(16) 0.306(11) Uani 1 1 d . . . . .
F04Z F 0.2562(3) 0.0496(6) 0.53506(13) 0.260(8) Uani 1 1 d . . . . .
C9 C 0.7293(6) 0.0143(6) 0.54970(15) 0.118(3) Uani 1 1 d . U . . .
F5 F 0.2454(4) -0.1277(5) 0.5722(2) 0.293(10) Uani 1 1 d . . . . .
C12 C 0.2670(7) -0.0791(7) 0.56807(18) 0.146(4) Uani 1 1 d . U . . .
Cu1 Cu 0.57917(4) 0.15600(4) 0.53453(2) 0.0463(2) Uani 1 1 d . . . E 6
Cu2 Cu 0.45996(3) 0.06973(3) 0.62098(2) 0.03585(17) Uani 1 1 d . . . F 10
Cu4 Cu 0.56576(3) 0.20881(3) 0.63299(2) 0.03448(16) Uani 1 1 d . . . G 12
F1 F 0.2617(7) 0.0863(9) 0.5969(3) 0.089(8) Uani 0.272(19) 1 d . U P D 1
Cu2A Cu 0.54491(4) 0.11732(4) 0.55867(2) 0.0495(2) Uani 1 1 d . . . H 15

loop_
_atom_site_aniso_label
_atom_site_aniso_U_11
_atom_site_aniso_U_22
_atom_site_aniso_U_33
_atom_site_aniso_U_23
_atom_site_aniso_U_13
_atom_site_aniso_U_12
Ag01 0.02872(18) 0.02872(18) 0.0249(3) 0.000 0.000 0.01436(9)
Ag02 0.03256(19) 0.03256(19) 0.0235(3) 0.000 0.000 0.01628(9)
Ag03 0.03149(18) 0.03204(18) 0.02594(16) -0.00043(13) 0.00034(13) 0.01414(15)
Ag04 0.03384(18) 0.03043(18) 0.02897(17) 0.00065(13) 0.00330(13) 0.01340(15)
Ag05 0.03209(18) 0.03283(18) 0.02823(17) -0.00073(13) 0.00178(13) 0.01557(15)
Ag06 0.03484(19) 0.03023(18) 0.03337(18) -0.00084(14) 0.00122(14) 0.01620(15)
Ag07 0.0381(2) 0.03374(19) 0.03235(18) -0.00099(14) 0.00136(14) 0.01802(16)
Ag08 0.0378(2) 0.0378(2) 0.03230(18) -0.00729(15) -0.00500(15) 0.01703(17)
Ag2 0.0504(2) 0.0430(2) 0.02723(17) -0.00411(15) 0.00143(15) 0.02323(19)
Ag3 0.0717(3) 0.0490(3) 0.0544(3) -0.0043(2) 0.0024(2) 0.0290(2)
Cu0D 0.0372(4) 0.0372(4) 0.0311(6) 0.000 0.000 0.0186(2)
Cu5 0.0424(4) 0.0352(4) 0.0426(4) -0.0011(3) 0.0012(3) 0.0182(4)
Cu0G 0.0536(5) 0.0536(5) 0.0291(7) 0.000 0.000 0.0268(3)
S0I 0.0333(6) 0.0353(6) 0.0297(6) 0.0000(5) 0.0026(5) 0.0168(5)
S0J 0.0362(7) 0.0338(6) 0.0369(6) -0.0033(5) 0.0006(5) 0.0131(5)
S0K 0.0406(7) 0.0339(6) 0.0346(6) -0.0033(5) 0.0004(5) 0.0181(6)
S0L 0.0333(6) 0.0322(6) 0.0379(6) 0.0002(5) 0.0051(5) 0.0126(5)
S00M 0.0394(7) 0.0334(7) 0.0471(7) 0.0015(5) 0.0074(6) 0.0159(6)
P00N 0.0469(9) 0.0469(9) 0.0322(11) 0.000 0.000 0.0235(4)
S00O 0.0467(8) 0.0493(8) 0.0417(7) -0.0171(6) -0.0081(6) 0.0195(7)
S00P 0.0531(8) 0.0436(8) 0.0432(7) -0.0106(6) -0.0037(6) 0.0228(7)
P00Q 0.0440(8) 0.0384(8) 0.0491(8) 0.0007(6) 0.0071(6) 0.0168(7)
S00R 0.0587(9) 0.0547(9) 0.0336(7) -0.0095(6) 0.0003(6) 0.0274(7)
S00S 0.0804(12) 0.0476(9) 0.0586(9) 0.0159(7) 0.0291(9) 0.0364(9)
S00T 0.0584(10) 0.0499(9) 0.0573(9) -0.0090(7) 0.0028(7) 0.0228(8)
P00U 0.0621(10) 0.0556(10) 0.0437(8) -0.0181(7) -0.0046(7) 0.0250(8)
F00V 0.048(2) 0.067(3) 0.151(5) 0.004(3) 0.047(3) 0.022(2)
F00W 0.068(3) 0.070(3) 0.134(4) 0.033(3) 0.051(3) 0.046(2)
F00Y 0.108(4) 0.131(5) 0.082(3) 0.002(3) 0.047(3) 0.068(4)
F010 0.065(3) 0.114(4) 0.167(6) 0.095(4) 0.016(3) 0.031(3)
C011 0.041(3) 0.045(3) 0.031(2) 0.002(2) 0.005(2) 0.021(2)
C013 0.040(3) 0.039(3) 0.041(3) 0.002(2) 0.010(2) 0.014(2)
C00X 0.035(2) 0.037(2) 0.032(2) 0.0051(19) 0.0045(19) 0.016(2)
C012 0.038(3) 0.042(3) 0.045(3) 0.002(2) 0.009(2) 0.017(2)
C01C 0.043(3) 0.047(3) 0.054(3) 0.002(2) 0.009(2) 0.024(2)
C017 0.040(3) 0.046(3) 0.049(3) 0.008(2) 0.015(2) 0.019(2)
C01O 0.037(3) 0.042(3) 0.051(3) 0.007(2) 0.014(2) 0.011(2)
C014 0.047(3) 0.037(3) 0.038(2) 0.002(2) 0.000(2) 0.022(2)
C01J 0.053(3) 0.043(3) 0.046(3) 0.002(2) -0.005(2) 0.029(2)
C03F 0.066(3) 0.057(3) 0.062(3) -0.001(3) -0.012(3) 0.035(3)
C028 0.078(4) 0.058(3) 0.081(4) -0.007(3) -0.014(3) 0.044(3)
C022 0.072(4) 0.058(3) 0.071(4) -0.017(3) -0.013(3) 0.041(3)
C02C 0.062(3) 0.050(3) 0.054(3) -0.010(3) -0.007(3) 0.033(3)
C015 0.055(3) 0.048(3) 0.040(3) -0.001(2) 0.001(2) 0.026(2)
F016 0.187(7) 0.240(8) 0.129(5) 0.117(5) 0.119(5) 0.186(7)
C019 0.038(3) 0.050(3) 0.056(3) 0.004(3) 0.007(2) 0.018(2)
F01A 0.235(9) 0.146(6) 0.180(7) -0.063(5) -0.116(7) 0.159(7)
C01E 0.038(3) 0.051(3) 0.058(3) 0.002(3) 0.001(2) 0.018(2)
C01B 0.036(3) 0.045(3) 0.041(3) -0.011(2) -0.003(2) 0.015(2)
C018 0.043(3) 0.038(3) 0.066(3) -0.011(2) -0.002(3) 0.015(2)
C02B 0.051(3) 0.055(3) 0.087(4) -0.018(3) -0.006(3) 0.027(3)
C02D 0.044(3) 0.071(4) 0.084(4) -0.023(3) -0.005(3) 0.026(3)
C02A 0.043(3) 0.063(4) 0.070(4) -0.003(3) 0.002(3) 0.013(3)
C01F 0.036(3) 0.039(3) 0.052(3) 0.006(2) 0.002(2) 0.017(2)
C01G 0.059(3) 0.074(3) 0.051(3) 0.011(3) 0.014(3) 0.043(3)
C01I 0.051(3) 0.054(3) 0.055(3) -0.016(3) -0.008(3) 0.028(3)
C02G 0.055(3) 0.068(4) 0.073(4) -0.024(3) -0.014(3) 0.031(3)
C03U 0.063(4) 0.075(4) 0.092(4) -0.027(4) -0.018(3) 0.032(3)
C048 0.064(4) 0.084(4) 0.099(4) -0.016(4) -0.006(3) 0.036(3)
C03S 0.064(4) 0.076(4) 0.084(4) -0.006(3) 0.006(3) 0.038(3)
C01W 0.061(3) 0.064(3) 0.058(3) -0.009(3) -0.004(3) 0.033(3)
F01L 0.137(6) 0.062(3) 0.230(8) -0.001(4) -0.043(6) 0.063(4)
C01M 0.064(3) 0.053(3) 0.044(3) -0.006(2) 0.008(3) 0.025(3)
C02M 0.071(4) 0.076(4) 0.056(3) -0.009(3) 0.007(3) 0.037(3)
C04H 0.071(4) 0.086(4) 0.078(4) -0.012(3) 0.015(3) 0.040(3)
C03Z 0.087(4) 0.085(4) 0.084(4) -0.009(3) 0.027(3) 0.043(3)
C036 0.086(4) 0.072(4) 0.058(4) -0.009(3) 0.022(3) 0.032(3)
C02F 0.071(4) 0.058(3) 0.048(3) -0.009(3) 0.010(3) 0.027(3)
C01N 0.040(3) 0.047(3) 0.047(3) 0.006(2) 0.011(2) 0.020(2)
C01K 0.043(3) 0.047(3) 0.045(3) 0.004(2) 0.009(2) 0.021(2)
C01D 0.051(3) 0.057(3) 0.050(3) 0.003(3) 0.003(2) 0.029(3)
C01H 0.052(3) 0.067(3) 0.050(3) 0.005(3) 0.008(3) 0.031(3)
C01U 0.066(4) 0.058(3) 0.054(3) 0.013(3) 0.012(3) 0.028(3)
C01X 0.054(3) 0.049(3) 0.055(3) 0.010(3) 0.011(3) 0.020(3)
C01P 0.046(3) 0.048(3) 0.065(3) 0.004(3) 0.005(3) 0.026(2)
F01Q 0.182(8) 0.172(7) 0.225(9) 0.098(7) 0.131(7) 0.150(7)
C01R 0.044(3) 0.063(3) 0.062(3) 0.012(3) 0.010(3) 0.028(3)
C01S 0.056(4) 0.057(4) 0.079(4) 0.007(3) 0.028(3) 0.026(3)
C01T 0.062(3) 0.079(4) 0.059(3) -0.007(3) -0.011(3) 0.039(3)
C02T 0.062(4) 0.090(4) 0.080(4) -0.004(3) -0.015(3) 0.042(3)
C04M 0.078(4) 0.106(5) 0.111(5) -0.025(4) -0.022(4) 0.041(4)
C04S 0.090(5) 0.110(5) 0.114(5) -0.041(4) -0.019(4) 0.041(4)
C04D 0.081(4) 0.098(5) 0.087(4) -0.033(4) -0.013(4) 0.040(4)
C02J 0.068(4) 0.077(4) 0.051(3) -0.007(3) -0.007(3) 0.035(3)
C01V 0.076(4) 0.064(4) 0.051(3) -0.019(3) -0.005(3) 0.035(3)
C02N 0.092(4) 0.068(4) 0.060(3) -0.013(3) -0.007(3) 0.043(3)
C03R 0.085(4) 0.076(4) 0.068(4) -0.010(3) -0.001(3) 0.046(3)
C040 0.071(4) 0.077(4) 0.067(4) -0.009(3) 0.000(3) 0.037(3)
C038 0.070(4) 0.064(4) 0.057(3) -0.014(3) 0.003(3) 0.033(3)
C023 0.066(3) 0.061(3) 0.047(3) -0.015(3) -0.002(3) 0.030(3)
C020 0.048(3) 0.053(3) 0.076(4) 0.012(3) 0.001(3) 0.030(3)
C024 0.058(3) 0.062(3) 0.050(3) 0.000(3) 0.005(3) 0.036(3)
F025 0.211(9) 0.111(5) 0.210(9) 0.036(5) 0.075(7) 0.119(6)
C026 0.049(3) 0.060(3) 0.064(3) 0.016(3) -0.002(3) 0.028(3)
C027 0.037(3) 0.047(3) 0.054(3) 0.009(2) 0.003(2) 0.021(2)
F029 0.065(4) 0.204(8) 0.179(7) -0.044(6) 0.019(4) 0.073(5)
C02E 0.077(4) 0.052(3) 0.051(3) -0.019(3) -0.005(3) 0.022(3)
C02Y 0.091(4) 0.059(4) 0.050(3) -0.018(3) -0.004(3) 0.027(3)
C03J 0.095(4) 0.071(4) 0.050(3) -0.013(3) -0.014(3) 0.032(3)
C02W 0.089(4) 0.073(4) 0.059(4) -0.016(3) -0.018(3) 0.040(3)
C03D 0.077(4) 0.071(4) 0.058(3) -0.021(3) -0.010(3) 0.037(3)
C01Z 0.068(4) 0.058(3) 0.052(3) -0.023(3) -0.009(3) 0.029(3)
F02K 0.175(7) 0.209(8) 0.282(10) 0.188(8) 0.122(7) 0.159(7)
C02L 0.049(3) 0.074(4) 0.075(4) -0.012(3) -0.001(3) 0.023(3)
C021 0.041(3) 0.045(3) 0.060(3) -0.002(3) 0.003(2) 0.013(2)
C034 0.058(3) 0.063(4) 0.064(4) 0.000(3) -0.003(3) 0.016(3)
C03E 0.068(4) 0.077(4) 0.076(4) 0.001(3) -0.017(3) 0.016(3)
C04E 0.067(4) 0.089(4) 0.100(5) -0.011(4) -0.015(4) 0.029(4)
C03Y 0.061(4) 0.095(5) 0.095(5) -0.017(4) -0.001(4) 0.028(3)
F02O 0.146(7) 0.355(15) 0.181(8) -0.095(9) -0.046(6) 0.196(10)
F02P 0.236(10) 0.166(8) 0.217(9) 0.014(7) 0.023(8) 0.169(8)
C02Q 0.083(4) 0.063(4) 0.068(4) -0.012(3) -0.008(3) 0.044(3)
C04G 0.095(4) 0.091(4) 0.106(4) -0.015(4) -0.011(4) 0.062(3)
C04O 0.080(4) 0.094(5) 0.118(5) -0.006(4) -0.010(4) 0.053(4)
C04I 0.077(4) 0.074(4) 0.093(4) -0.009(4) -0.011(4) 0.041(3)
C02V 0.060(3) 0.058(3) 0.056(3) -0.011(3) 0.000(3) 0.032(3)
C01Y 0.066(3) 0.053(3) 0.047(3) -0.008(2) -0.004(3) 0.033(3)
C02S 0.064(4) 0.083(4) 0.078(4) 0.030(4) -0.002(3) 0.037(4)
C02U 0.042(3) 0.062(3) 0.057(3) 0.016(3) 0.002(2) 0.027(3)
F02Z 0.330(15) 0.140(7) 0.112(6) 0.074(6) -0.034(7) 0.043(8)
F032 0.397(16) 0.159(7) 0.180(8) 0.100(7) 0.150(10) 0.218(10)
F0 0.037(4) 0.101(6) 0.225(14) -0.061(7) -0.025(5) 0.024(4)
C037 0.066(4) 0.057(3) 0.053(3) -0.024(3) -0.005(3) 0.028(3)
C03P 0.070(4) 0.065(4) 0.056(3) -0.025(3) -0.004(3) 0.031(3)
C030 0.067(4) 0.068(4) 0.067(4) -0.028(3) -0.004(3) 0.029(3)
C035 0.070(4) 0.067(4) 0.073(4) -0.021(3) -0.002(3) 0.025(3)
C03H 0.078(4) 0.065(4) 0.062(4) -0.018(3) 0.000(3) 0.023(3)
C03A 0.074(4) 0.064(4) 0.057(3) -0.020(3) -0.008(3) 0.026(3)
C03C 0.068(4) 0.089(5) 0.081(4) 0.014(4) 0.015(4) 0.052(4)
F03G 0.079(5) 0.307(14) 0.202(9) 0.030(9) -0.015(5) 0.104(7)
F03I 0.221(10) 0.176(8) 0.227(10) -0.078(7) -0.058(8) 0.165(8)
C03M 0.098(5) 0.076(5) 0.115(6) -0.003(4) -0.021(5) 0.054(4)
F03O 0.210(9) 0.202(9) 0.211(10) 0.061(8) 0.110(8) 0.165(9)
C03X 0.099(5) 0.060(4) 0.105(5) 0.000(4) 0.015(4) 0.039(3)
C03V 0.117(5) 0.065(4) 0.127(5) 0.002(4) 0.012(5) 0.047(4)
C03Q 0.120(5) 0.076(4) 0.111(5) 0.003(4) 0.012(4) 0.058(4)
C03B 0.108(5) 0.084(4) 0.086(4) 0.008(4) 0.015(4) 0.063(4)
C02R 0.091(4) 0.069(4) 0.064(4) 0.006(3) 0.007(3) 0.052(3)
C02X 0.079(4) 0.050(3) 0.066(4) 0.004(3) 0.017(3) 0.037(3)
C041 0.062(4) 0.092(5) 0.111(5) -0.017(5) -0.008(4) 0.037(4)
F042 0.287(14) 0.110(6) 0.348(16) -0.103(9) -0.121(12) 0.136(8)
F043 0.150(8) 0.161(8) 0.379(17) 0.050(10) 0.169(10) 0.082(7)
C046 0.082(4) 0.052(3) 0.084(4) 0.010(3) 0.021(3) 0.036(3)
C02I 0.074(4) 0.048(3) 0.055(3) 0.002(3) 0.016(3) 0.033(3)
C031 0.081(4) 0.053(3) 0.068(4) -0.001(3) 0.002(3) 0.033(3)
C03L 0.096(4) 0.054(3) 0.080(4) -0.002(3) 0.002(4) 0.031(3)
C02H 0.104(4) 0.060(3) 0.084(4) 0.011(3) 0.014(4) 0.047(3)
C04J 0.091(4) 0.066(4) 0.099(5) 0.016(4) 0.017(4) 0.043(3)
F047 0.074(5) 0.172(9) 0.48(2) -0.067(11) -0.044(8) 0.077(6)
F049 0.52(2) 0.388(19) 0.180(10) -0.021(11) -0.053(12) 0.42(2)
F04A 0.076(5) 0.221(12) 0.316(16) 0.061(12) 0.024(7) 0.026(6)
C04B 0.119(6) 0.084(5) 0.114(6) 0.001(5) 0.018(5) 0.055(5)
C04C 0.079(4) 0.067(4) 0.084(4) 0.009(3) -0.014(4) 0.016(3)
C03K 0.062(4) 0.063(4) 0.057(3) -0.004(3) -0.007(3) 0.021(3)
C03N 0.063(4) 0.081(4) 0.078(4) -0.004(3) -0.006(3) 0.028(3)
C04N 0.070(4) 0.104(5) 0.100(5) 0.004(4) -0.004(4) 0.032(4)
C04V 0.085(4) 0.107(5) 0.116(5) 0.013(4) -0.012(4) 0.027(4)
C04T 0.089(5) 0.090(5) 0.108(5) 0.020(4) -0.011(4) 0.014(4)
F04K 0.225(11) 0.46(2) 0.171(9) -0.142(11) 0.000(8) 0.236(14)
C04Q 0.106(6) 0.108(6) 0.105(6) -0.010(5) 0.038(5) 0.054(5)
F04R 0.092(6) 0.37(2) 0.263(14) 0.091(14) -0.087(8) -0.016(9)
C04U 0.080(5) 0.103(6) 0.134(6) -0.016(5) -0.012(5) 0.039(5)
F04W 0.176(9) 0.185(9) 0.478(17) 0.021(10) 0.061(10) 0.145(8)
F04Y 0.090(7) 0.42(3) 0.294(18) -0.112(18) -0.004(9) 0.046(11)
F04Z 0.070(5) 0.391(19) 0.281(14) -0.177(14) -0.065(7) 0.087(8)
C9 0.114(6) 0.116(6) 0.143(7) -0.012(5) -0.007(5) 0.072(5)
F5 0.086(6) 0.155(9) 0.54(3) 0.119(14) -0.028(10) -0.013(6)
C12 0.118(7) 0.135(7) 0.143(7) 0.013(6) -0.008(6) 0.032(5)
Cu1 0.0544(5) 0.0447(5) 0.0321(4) -0.0161(3) -0.0018(3) 0.0191(4)
Cu2 0.0322(4) 0.0306(4) 0.0380(4) 0.0007(3) 0.0071(3) 0.0106(3)
Cu4 0.0368(4) 0.0324(4) 0.0319(4) 0.0008(3) 0.0020(3) 0.0157(3)
F1 0.057(9) 0.092(11) 0.117(13) 0.005(8) 0.014(7) 0.037(7)
Cu2A 0.0517(5) 0.0474(5) 0.0445(5) -0.0081(4) 0.0007(4) 0.0210(4)

loop_
_atom_type_symbol
_atom_type_description
_atom_type_scat_dispersion_real
_atom_type_scat_dispersion_imag
_atom_type_scat_source
C C 0.0181 0.0091 'International Tables Vol C Tables 4.2.6.8 and 6.1.1.4'
H H 0.0000 0.0000 'International Tables Vol C Tables 4.2.6.8 and 6.1.1.4'
Ag Ag 0.1306 4.2820 'International Tables Vol C Tables 4.2.6.8 and 6.1.1.4'
Cu Cu -1.9646 0.5888 'International Tables Vol C Tables 4.2.6.8 and 6.1.1.4'
F F 0.0727 0.0534 'International Tables Vol C Tables 4.2.6.8 and 6.1.1.4'
P P 0.2955 0.4335 'International Tables Vol C Tables 4.2.6.8 and 6.1.1.4'
S S 0.3331 0.5567 'International Tables Vol C Tables 4.2.6.8 and 6.1.1.4'

loop_
_geom_angle_atom_site_label_1
_geom_angle_atom_site_label_2
_geom_angle_atom_site_label_3
_geom_angle
_geom_angle_site_symmetry_1
_geom_angle_site_symmetry_3
_geom_angle_publ_flag
Ag03 Ag01 Ag03 62.050(16) . 2_655 ?
Ag03 Ag01 Ag03 62.049(16) . 3_665 ?
Ag03 Ag01 Ag03 62.045(16) 2_655 3_665 ?
Ag03 Ag01 Ag04 57.522(11) . . ?
Ag03 Ag01 Ag04 57.534(11) 3_665 3_665 ?
Ag03 Ag01 Ag04 108.045(15) . 3_665 ?
Ag03 Ag01 Ag04 108.039(15) 2_655 . ?
Ag03 Ag01 Ag04 113.087(16) . 2_655 ?
Ag03 Ag01 Ag04 113.084(16) 2_655 3_665 ?
Ag03 Ag01 Ag04 57.534(11) 2_655 2_655 ?
Ag03 Ag01 Ag04 108.044(15) 3_665 2_655 ?
Ag03 Ag01 Ag04 113.077(16) 3_665 . ?
Ag04 Ag01 Ag04 119.536(4) . 3_665 ?
Ag04 Ag01 Ag04 119.538(3) 2_655 . ?
Ag04 Ag01 Ag04 119.536(3) 2_655 3_665 ?
Ag05 Ag01 Ag03 109.440(10) 2_655 2_655 ?
Ag05 Ag01 Ag03 123.013(11) 2_655 . ?
Ag05 Ag01 Ag03 168.021(11) 2_655 3_665 ?
Ag05 Ag01 Ag03 123.013(11) . 3_665 ?
Ag05 Ag01 Ag03 109.431(11) . . ?
Ag05 Ag01 Ag03 168.021(11) 3_665 . ?
Ag05 Ag01 Ag03 168.019(12) . 2_655 ?
Ag05 Ag01 Ag03 123.016(11) 3_665 2_655 ?
Ag05 Ag01 Ag03 109.440(11) 3_665 3_665 ?
Ag05 Ag01 Ag04 60.219(11) . . ?
Ag05 Ag01 Ag04 76.939(13) . 3_665 ?
Ag05 Ag01 Ag04 124.38(2) 2_655 3_665 ?
Ag05 Ag01 Ag04 60.216(11) 3_665 3_665 ?
Ag05 Ag01 Ag04 76.946(13) 2_655 . ?
Ag05 Ag01 Ag04 76.940(13) 3_665 2_655 ?
Ag05 Ag01 Ag04 124.38(2) 3_665 . ?
Ag05 Ag01 Ag04 124.38(2) . 2_655 ?
Ag05 Ag01 Ag04 60.216(11) 2_655 2_655 ?
Ag05 Ag01 Ag05 67.119(17) . 3_665 ?
Ag05 Ag01 Ag05 67.119(17) 2_655 . ?
Ag05 Ag01 Ag05 67.116(17) 2_655 3_665 ?
Ag06 Ag01 Ag03 116.43(2) 3_665 2_655 ?
Ag06 Ag01 Ag03 116.43(2) . 3_665 ?
Ag06 Ag01 Ag03 61.364(12) . 2_655 ?
Ag06 Ag01 Ag03 67.606(13) . . ?
Ag06 Ag01 Ag03 61.364(12) 2_655 3_665 ?
Ag06 Ag01 Ag03 67.607(13) 3_665 3_665 ?
Ag06 Ag01 Ag03 67.609(13) 2_655 2_655 ?
Ag06 Ag01 Ag03 61.363(12) 3_665 . ?
Ag06 Ag01 Ag03 116.44(2) 2_655 . ?
Ag06 Ag01 Ag04 62.274(11) . . ?
Ag06 Ag01 Ag04 62.277(11) 2_655 2_655 ?
Ag06 Ag01 Ag04 173.93(2) . 3_665 ?
Ag06 Ag01 Ag04 173.93(2) 2_655 . ?
Ag06 Ag01 Ag04 173.94(2) 3_665 2_655 ?
Ag06 Ag01 Ag04 60.407(11) 3_665 . ?
Ag06 Ag01 Ag04 60.406(11) 2_655 3_665 ?
Ag06 Ag01 Ag04 60.409(11) . 2_655 ?
Ag06 Ag01 Ag04 62.273(11) 3_665 3_665 ?
Ag06 Ag01 Ag05 108.287(14) . . ?
Ag06 Ag01 Ag05 61.348(11) . 2_655 ?
Ag06 Ag01 Ag05 108.287(14) 2_655 2_655 ?
Ag06 Ag01 Ag05 124.288(17) 2_655 . ?
Ag06 Ag01 Ag05 124.288(17) . 3_665 ?
Ag06 Ag01 Ag05 124.287(17) 3_665 2_655 ?
Ag06 Ag01 Ag05 108.284(14) 3_665 3_665 ?
Ag06 Ag01 Ag05 61.347(11) 2_655 3_665 ?
Ag06 Ag01 Ag05 61.343(12) 3_665 . ?
Ag06 Ag01 Ag06 117.101(8) . 2_655 ?
Ag06 Ag01 Ag06 117.096(8) 2_655 3_665 ?
Ag06 Ag01 Ag06 117.101(8) . 3_665 ?
Ag03 Ag02 Ag03 64.989(17) 3_665 . ?
Ag03 Ag02 Ag03 64.992(17) 2_655 3_665 ?
Ag03 Ag02 Ag03 64.990(16) 2_655 . ?
Ag03 Ag02 Ag07 62.197(12) . 3_665 ?
Ag03 Ag02 Ag07 62.197(12) 3_665 2_655 ?
Ag03 Ag02 Ag07 118.99(2) 2_655 3_665 ?
Ag03 Ag02 Ag07 118.99(2) 3_665 . ?
Ag03 Ag02 Ag07 118.99(2) . 2_655 ?
Ag03 Ag02 Ag07 66.606(12) . . ?
Ag03 Ag02 Ag07 66.601(12) 3_665 3_665 ?
Ag03 Ag02 Ag07 66.601(12) 2_655 2_655 ?
Ag03 Ag02 Ag07 62.199(12) 2_655 . ?
Ag03 Ag02 Ag08 116.610(16) . 2_655 ?
Ag03 Ag02 Ag08 116.611(16) 2_655 3_665 ?
Ag03 Ag02 Ag08 113.591(15) . 3_665 ?
Ag03 Ag02 Ag08 113.591(16) 2_655 . ?
Ag03 Ag02 Ag08 60.331(12) 3_665 3_665 ?
Ag03 Ag02 Ag08 113.592(16) 3_665 2_655 ?
Ag03 Ag02 Ag08 60.331(12) 2_655 2_655 ?
Ag03 Ag02 Ag08 60.332(12) . . ?
Ag03 Ag02 Ag08 116.608(16) 3_665 . ?
Ag03 Ag02 Ag2 112.593(12) . 3_665 ?
Ag03 Ag02 Ag2 116.271(12) 2_655 2_655 ?
Ag03 Ag02 Ag2 176.805(13) . 2_655 ?
Ag03 Ag02 Ag2 112.586(12) 2_655 . ?
Ag03 Ag02 Ag2 112.591(12) 3_665 2_655 ?
Ag03 Ag02 Ag2 176.802(13) 3_665 . ?
Ag03 Ag02 Ag2 176.803(13) 2_655 3_665 ?
Ag03 Ag02 Ag2 116.272(12) . . ?
Ag03 Ag02 Ag2 116.275(12) 3_665 3_665 ?
Ag07 Ag02 Ag07 117.459(7) . 3_665 ?
Ag07 Ag02 Ag07 117.459(7) . 2_655 ?
Ag07 Ag02 Ag07 117.458(7) 2_655 3_665 ?
Ag08 Ag02 Ag07 178.679(19) 3_665 . ?
Ag08 Ag02 Ag07 61.252(11) . 3_665 ?
Ag08 Ag02 Ag07 178.675(19) . 2_655 ?
Ag08 Ag02 Ag07 63.493(11) . . ?
Ag08 Ag02 Ag07 63.494(11) 3_665 3_665 ?
Ag08 Ag02 Ag07 61.253(11) 2_655 . ?
Ag08 Ag02 Ag07 178.678(19) 2_655 3_665 ?
Ag08 Ag02 Ag07 63.494(11) 2_655 2_655 ?
Ag08 Ag02 Ag07 61.254(11) 3_665 2_655 ?
Ag08 Ag02 Ag08 117.788(7) 2_655 3_665 ?
Ag08 Ag02 Ag08 117.788(7) . 3_665 ?
Ag08 Ag02 Ag08 117.790(7) 2_655 . ?
Ag2 Ag02 Ag07 116.585(16) 2_655 . ?
Ag2 Ag02 Ag07 60.137(12) . . ?
Ag2 Ag02 Ag07 60.146(12) 2_655 2_655 ?
Ag2 Ag02 Ag07 115.149(16) . 2_655 ?
Ag2 Ag02 Ag07 116.591(16) 3_665 2_655 ?
Ag2 Ag02 Ag07 115.143(16) 3_665 . ?
Ag2 Ag02 Ag08 66.066(14) . . ?
Ag2 Ag02 Ag08 66.061(14) 2_655 2_655 ?
Ag2 Ag02 Ag08 63.219(14) . 2_655 ?
Ag2 Ag02 Ag08 63.222(14) 3_665 . ?
Ag2 Ag02 Ag08 120.47(2) 2_655 . ?
Ag2 Ag02 Ag08 120.46(2) 3_665 2_655 ?
Ag2 Ag02 Ag2 66.262(18) . 2_655 ?
Ag01 Ag03 Ag03 58.979(8) . 2_655 ?
Ag01 Ag03 Ag03 58.979(8) . 3_665 ?
Ag01 Ag03 Ag06 54.968(9) . . ?
Ag01 Ag03 Ag06 57.933(10) . 3_665 ?
Ag01 Ag03 Ag07 116.144(14) . 3_665 ?
Ag01 Ag03 Ag07 110.618(14) . . ?
Ag02 Ag03 Ag01 105.136(15) . . ?
Ag02 Ag03 Ag03 57.500(8) . 2_655 ?
Ag02 Ag03 Ag03 57.500(8) . 3_665 ?
Ag02 Ag03 Ag04 166.994(18) . . ?
Ag02 Ag03 Ag06 110.018(14) . . ?
Ag02 Ag03 Ag06 118.172(15) . 3_665 ?
Ag02 Ag03 Ag07 59.613(10) . . ?
Ag02 Ag03 Ag07 62.079(11) . 3_665 ?
Ag02 Ag03 Ag08 61.124(13) . . ?
Ag03 Ag03 Ag03 60.0 3_665 2_655 ?
Ag03 Ag03 Ag06 103.888(12) 3_665 . ?
Ag03 Ag03 Ag06 56.347(13) 2_655 . ?
Ag03 Ag03 Ag07 107.399(13) 3_665 . ?
Ag03 Ag03 Ag07 57.797(14) 2_655 . ?
Ag04 Ag03 Ag01 62.880(12) . . ?
Ag04 Ag03 Ag03 109.855(13) . 2_655 ?
Ag04 Ag03 Ag03 115.082(11) . 3_665 ?
Ag04 Ag03 Ag06 61.123(13) . 3_665 ?
Ag04 Ag03 Ag06 59.653(12) . . ?
Ag04 Ag03 Ag07 118.055(16) . . ?
Ag04 Ag03 Ag07 126.452(17) . 3_665 ?
Ag06 Ag03 Ag03 65.163(14) 3_665 3_665 ?
Ag06 Ag03 Ag03 110.717(12) 3_665 2_655 ?
Ag06 Ag03 Ag06 103.941(17) 3_665 . ?
Ag06 Ag03 Ag07 74.099(14) 3_665 3_665 ?
Ag06 Ag03 Ag07 168.199(17) 3_665 . ?
Ag07 Ag03 Ag03 112.474(13) 3_665 2_655 ?
Ag07 Ag03 Ag03 64.058(15) 3_665 3_665 ?
Ag07 Ag03 Ag06 167.662(17) 3_665 . ?
Ag07 Ag03 Ag06 68.091(12) . . ?
Ag07 Ag03 Ag07 111.712(17) 3_665 . ?
Ag08 Ag03 Ag01 165.996(18) . . ?
Ag08 Ag03 Ag03 108.189(12) . 2_655 ?
Ag08 Ag03 Ag03 110.909(12) . 3_665 ?
Ag08 Ag03 Ag04 130.485(18) . . ?
Ag08 Ag03 Ag06 129.191(17) . 3_665 ?
Ag08 Ag03 Ag06 124.670(16) . . ?
Ag08 Ag03 Ag07 61.259(13) . . ?
Ag08 Ag03 Ag07 61.453(13) . 3_665 ?
S0J Ag03 Ag01 123.43(3) . . ?
S0J Ag03 Ag02 127.63(3) . . ?
S0J Ag03 Ag03 166.95(4) . 3_665 ?
S0J Ag03 Ag03 132.98(4) . 2_655 ?
S0J Ag03 Ag04 62.22(3) . . ?
S0J Ag03 Ag06 104.41(3) . 3_665 ?
S0J Ag03 Ag06 85.88(3) . . ?
S0J Ag03 Ag07 84.13(3) . . ?
S0J Ag03 Ag07 106.44(3) . 3_665 ?
S0J Ag03 Ag08 68.79(3) . . ?
Ag01 Ag04 Ag06 56.013(10) . . ?
Ag01 Ag04 Ag3 112.328(16) . . ?
Ag03 Ag04 Ag01 59.598(15) . . ?
Ag03 Ag04 Ag05 108.562(16) . . ?
Ag03 Ag04 Ag06 60.823(13) . 3_665 ?
Ag03 Ag04 Ag06 65.889(13) . . ?
Ag03 Ag04 Ag3 104.189(16) . . ?
Ag05 Ag04 Ag01 57.128(13) . . ?
Ag05 Ag04 Ag06 100.980(15) . . ?
Ag05 Ag04 Ag06 58.993(12) . 3_665 ?
Ag05 Ag04 Ag3 127.537(17) . . ?
Ag06 Ag04 Ag01 56.840(10) 3_665 . ?
Ag06 Ag04 Ag06 108.195(17) 3_665 . ?
Ag06 Ag04 Ag3 164.117(18) 3_665 . ?
Ag06 Ag04 Ag3 57.851(14) . . ?
S0J Ag04 Ag01 113.56(3) . . ?
S0J Ag04 Ag03 55.33(3) . . ?
S0J Ag04 Ag05 158.29(3) . . ?
S0J Ag04 Ag06 85.90(3) . . ?
S0J Ag04 Ag06 99.31(3) . 3_665 ?
S0J Ag04 Ag3 73.54(3) . . ?
S0L Ag04 Ag01 149.72(3) . . ?
S0L Ag04 Ag03 150.68(3) . . ?
S0L Ag04 Ag05 97.17(3) . . ?
S0L Ag04 Ag06 126.88(3) . 3_665 ?
S0L Ag04 Ag06 123.47(3) . . ?
S0L Ag04 Ag3 68.64(3) . . ?
S0L Ag04 S0J 96.00(4) . . ?
S0L Ag04 Cu4 50.86(3) . . ?
Cu4 Ag04 Ag01 99.66(2) . . ?
Cu4 Ag04 Ag03 156.14(2) . . ?
Cu4 Ag04 Ag05 62.211(19) . . ?
Cu4 Ag04 Ag06 93.31(2) . . ?
Cu4 Ag04 S0J 138.54(3) . . ?
Ag01 Ag05 Ag04 62.653(11) . . ?
Ag01 Ag05 Ag05 56.442(9) . 2_655 ?
Ag01 Ag05 Ag05 56.442(8) . 3_665 ?
Ag01 Ag05 Ag06 59.128(13) . 3_665 ?
Ag01 Ag05 S00M 120.06(3) . 3_665 ?
Ag01 Ag05 Cu4 98.144(18) . 3_665 ?
Ag01 Ag05 Cu4 99.855(18) . . ?
Ag04 Ag05 Ag05 73.486(15) . 2_655 ?
Ag04 Ag05 Ag05 116.588(12) . 3_665 ?
Ag04 Ag05 Cu4 56.953(18) . . ?
Ag04 Ag05 Cu4 150.97(2) . 3_665 ?
Ag05 Ag05 Ag05 60.0 2_655 3_665 ?
Ag06 Ag05 Ag04 60.553(13) 3_665 . ?
Ag06 Ag05 Ag05 112.316(10) 3_665 2_655 ?
Ag06 Ag05 Ag05 99.142(13) 3_665 3_665 ?
Ag06 Ag05 Cu4 116.36(2) 3_665 . ?
Ag06 Ag05 Cu4 91.277(19) 3_665 3_665 ?
S0I Ag05 Ag01 131.60(3) . . ?
S0I Ag05 Ag04 104.80(3) . . ?
S0I Ag05 Ag05 102.28(3) . 3_665 ?
S0I Ag05 Ag05 75.18(3) . 2_655 ?
S0I Ag05 Ag06 158.06(3) . 3_665 ?
S0I Ag05 S00M 106.39(4) . 3_665 ?
S0I Ag05 Cu4 104.20(3) . 3_665 ?
S0I Ag05 Cu4 48.09(3) . . ?
S00M Ag05 Ag04 121.63(3) 3_665 . ?
S00M Ag05 Ag05 103.17(3) 3_665 3_665 ?
S00M Ag05 Ag05 162.54(3) 3_665 2_655 ?
S00M Ag05 Ag06 72.90(3) 3_665 3_665 ?
S00M Ag05 Cu4 46.98(3) 3_665 3_665 ?
S00M Ag05 Cu4 134.38(4) 3_665 . ?
Cu4 Ag05 Ag05 59.70(2) . 2_655 ?
Cu4 Ag05 Ag05 115.572(19) 3_665 2_655 ?
Cu4 Ag05 Cu4 152.02(3) . 3_665 ?
Ag01 Ag06 Ag03 57.426(13) . . ?
Ag01 Ag06 Ag03 60.709(14) . 2_655 ?
Ag01 Ag06 Ag04 62.755(11) . 2_655 ?
Ag01 Ag06 Ag04 61.713(10) . . ?
Ag01 Ag06 Ag05 59.530(15) . 2_655 ?
Ag01 Ag06 Ag3 125.337(17) . . ?
Ag03 Ag06 Ag03 58.497(15) 2_655 . ?
Ag03 Ag06 Ag04 58.068(13) 2_655 2_655 ?
Ag03 Ag06 Ag04 107.137(15) 2_655 . ?
Ag03 Ag06 Ag3 154.320(19) 2_655 . ?
Ag04 Ag06 Ag03 54.458(11) . . ?
Ag04 Ag06 Ag03 107.112(15) 2_655 . ?
Ag04 Ag06 Ag04 121.208(18) 2_655 . ?
Ag04 Ag06 Ag3 147.416(18) 2_655 . ?
Ag04 Ag06 Ag3 65.629(15) . . ?
Ag05 Ag06 Ag03 107.518(16) 2_655 2_655 ?
Ag05 Ag06 Ag03 112.224(15) 2_655 . ?
Ag05 Ag06 Ag04 60.450(13) 2_655 2_655 ?
Ag05 Ag06 Ag04 75.935(13) 2_655 . ?
Ag05 Ag06 Ag3 94.853(16) 2_655 . ?
Ag3 Ag06 Ag03 101.753(17) . . ?
S0K Ag06 Ag01 146.01(4) . . ?
S0K Ag06 Ag03 102.31(3) . 2_655 ?
S0K Ag06 Ag03 88.61(3) . . ?
S0K Ag06 Ag04 101.35(3) . . ?
S0K Ag06 Ag04 136.25(3) . 2_655 ?
S0K Ag06 Ag05 149.51(3) . 2_655 ?
S0K Ag06 Ag3 57.96(3) . . ?
Ag02 Ag07 Ag03 53.781(12) . . ?
Ag02 Ag07 Ag03 55.719(13) . 2_655 ?
Ag02 Ag07 Ag08 56.366(10) . . ?
Ag03 Ag07 Ag03 58.136(15) 2_655 . ?
Ag03 Ag07 Ag08 102.517(15) 2_655 . ?
Ag08 Ag07 Ag02 57.403(11) 2_655 . ?
Ag08 Ag07 Ag03 102.786(15) 2_655 . ?
Ag08 Ag07 Ag03 56.880(12) 2_655 2_655 ?
Ag08 Ag07 Ag03 54.044(12) . . ?
Ag08 Ag07 Ag08 108.079(19) 2_655 . ?
Ag2 Ag07 Ag02 57.074(15) . . ?
Ag2 Ag07 Ag03 104.539(16) . 2_655 ?
Ag2 Ag07 Ag03 102.922(16) . . ?
Ag2 Ag07 Ag08 62.207(14) . . ?
Ag2 Ag07 Ag08 60.714(14) . 2_655 ?
S0K Ag07 Ag02 138.05(3) . . ?
S0K Ag07 Ag03 96.27(3) . 2_655 ?
S0K Ag07 Ag03 85.64(3) . . ?
S0K Ag07 Ag08 110.91(3) . . ?
S0K Ag07 Ag08 136.68(3) . 2_655 ?
S0K Ag07 Ag2 159.01(3) . . ?
S0K Ag07 S00P 97.17(5) . . ?
S00P Ag07 Ag02 119.07(4) . . ?
S00P Ag07 Ag03 137.13(4) . . ?
S00P Ag07 Ag03 160.45(4) . 2_655 ?
S00P Ag07 Ag08 85.83(4) . . ?
S00P Ag07 Ag08 103.82(4) . 2_655 ?
S00P Ag07 Ag2 63.47(4) . . ?
Ag02 Ag08 Ag07 61.348(11) . 3_665 ?
Ag02 Ag08 Ag07 60.140(11) . . ?
Ag02 Ag08 Ag2 57.600(14) . 3_665 ?
Ag02 Ag08 Ag2 56.217(14) . . ?
Ag03 Ag08 Ag02 58.544(15) . . ?
Ag03 Ag08 Ag07 61.665(13) . 3_665 ?
Ag03 Ag08 Ag07 64.697(13) . . ?
Ag03 Ag08 Ag2 106.507(17) . 3_665 ?
Ag03 Ag08 Ag2 106.515(16) . . ?
Ag07 Ag08 Ag07 114.631(18) 3_665 . ?
Ag07 Ag08 Ag2 56.215(13) . . ?
Ag07 Ag08 Ag2 108.566(16) 3_665 . ?
Ag2 Ag08 Ag07 107.875(16) 3_665 . ?
Ag2 Ag08 Ag2 60.859(18) 3_665 . ?
S00O Ag08 Ag02 139.76(4) . . ?
S00O Ag08 Ag03 152.15(4) . . ?
S00O Ag08 Ag07 103.56(4) . . ?
S00O Ag08 Ag07 140.44(4) . 3_665 ?
S00O Ag08 Ag2 83.83(4) . . ?
S00O Ag08 Ag2 101.12(4) . 3_665 ?
Ag02 Ag2 Ag07 62.788(13) . . ?
Ag02 Ag2 Ag08 57.717(10) . . ?
Ag02 Ag2 Ag08 59.184(11) . 2_655 ?
Ag02 Ag2 Ag2 56.873(9) . 2_655 ?
Ag02 Ag2 Ag2 56.873(9) . 3_665 ?
Ag02 Ag2 Cu0G 102.83(2) . . ?
Ag02 Ag2 S00P 117.05(3) . . ?
Ag07 Ag2 Ag08 61.578(13) . . ?
Ag07 Ag2 Ag08 60.831(14) . 2_655 ?
Ag07 Ag2 Ag2 110.978(13) . 2_655 ?
Ag07 Ag2 Ag2 109.680(13) . 3_665 ?
Ag07 Ag2 S00P 55.68(3) . . ?
Ag08 Ag2 Ag08 107.692(18) 2_655 . ?
Ag08 Ag2 Ag2 109.016(14) 2_655 3_665 ?
Ag08 Ag2 Ag2 61.482(16) 2_655 2_655 ?
Ag08 Ag2 S00P 98.51(3) 2_655 . ?
Ag2 Ag2 Ag08 57.661(16) 3_665 . ?
Ag2 Ag2 Ag08 105.984(14) 2_655 . ?
Ag2 Ag2 Ag2 60.0 3_665 2_655 ?
Cu0G Ag2 Ag07 165.56(2) . . ?
Cu0G Ag2 Ag08 114.209(18) . 2_655 ?
Cu0G Ag2 Ag08 110.721(18) . . ?
Cu0G Ag2 Ag2 57.744(15) . 2_655 ?
Cu0G Ag2 Ag2 57.743(15) . 3_665 ?
Cu0G Ag2 S00P 137.76(4) . . ?
S00P Ag2 Ag08 81.72(3) . . ?
S00P Ag2 Ag2 159.80(4) . 2_655 ?
S00P Ag2 Ag2 135.88(4) . 3_665 ?
S00R Ag2 Ag02 147.05(4) . . ?
S00R Ag2 Ag07 142.77(4) . . ?
S00R Ag2 Ag08 109.92(4) . . ?
S00R Ag2 Ag08 142.37(4) . 2_655 ?
S00R Ag2 Ag2 106.20(4) . 2_655 ?
S00R Ag2 Ag2 90.35(4) . 3_665 ?
S00R Ag2 Cu0G 49.83(4) . . ?
S00R Ag2 S00P 87.94(5) . . ?
Ag06 Ag3 Ag04 56.519(13) . . ?
S0K Ag3 Ag04 90.50(3) . . ?
S0K Ag3 Ag06 51.55(3) . . ?
S00M Ag3 Ag04 81.46(4) . . ?
S00M Ag3 Ag06 76.44(4) . . ?
S00M Ag3 S0K 120.35(5) . . ?
S00M Ag3 S00S 137.39(6) . . ?
S00S Ag3 Ag04 108.16(5) . . ?
S00S Ag3 Ag06 143.95(5) . . ?
S00S Ag3 S0K 101.36(5) . . ?
S0I Cu0D S0I 100.59(5) . 2_655 ?
S0I Cu0D S0I 100.58(5) 2_655 3_665 ?
S0I Cu0D S0I 100.59(5) . 3_665 ?
P00N Cu0D S0I 117.34(4) . 2_655 ?
P00N Cu0D S0I 117.34(4) . 3_665 ?
P00N Cu0D S0I 117.33(4) . . ?
S0J Cu5 S0K 92.45(5) . . ?
S0J Cu5 S00S 103.73(6) . . ?
S0K Cu5 S00S 107.20(7) . . ?
S00T Cu5 S0J 134.26(7) . . ?
S00T Cu5 S0K 113.29(6) . . ?
S00T Cu5 S00S 103.61(7) . . ?
Ag2 Cu0G Ag2 64.50(3) 3_665 . ?
Ag2 Cu0G Ag2 64.50(3) 2_655 . ?
S00R Cu0G Ag2 101.24(5) . 3_665 ?
S00R Cu0G Ag2 121.37(6) 3_665 . ?
S00R Cu0G Ag2 58.74(4) . . ?
S00R Cu0G Ag2 121.38(6) 2_655 3_665 ?
S00R Cu0G Ag2 101.24(5) 3_665 2_655 ?
S00R Cu0G Ag2 58.73(4) 3_665 3_665 ?
S00R Cu0G Ag2 121.38(6) . 2_655 ?
S00R Cu0G Ag2 58.73(4) 2_655 2_655 ?
S00R Cu0G Ag2 101.24(5) 2_655 . ?
S00R Cu0G S00R 119.315(15) . 2_655 ?
S00R Cu0G S00R 119.316(15) 2_655 3_665 ?
S00R Cu0G S00R 119.316(15) . 3_665 ?
Cu0D S0I Ag05 100.58(5) . . ?
C00X S0I Ag05 105.58(13) . . ?
C00X S0I Cu0D 111.26(13) . . ?
C00X S0I Cu4 114.84(13) . . ?
Cu4 S0I Ag05 73.74(4) . . ?
Cu4 S0I Cu0D 133.37(6) . . ?
Ag03 S0J Ag04 62.45(3) . . ?
Cu5 S0J Ag03 123.54(6) . . ?
Cu5 S0J Ag04 112.79(6) . . ?
C01B S0J Ag03 120.65(14) . . ?
C01B S0J Ag04 97.76(14) . . ?
C01B S0J Cu5 115.76(14) . . ?
Ag06 S0K Ag07 84.73(4) . . ?
Ag06 S0K Ag3 70.49(3) . . ?
Ag07 S0K Ag3 140.81(5) . . ?
Cu5 S0K Ag06 117.80(6) . . ?
Cu5 S0K Ag07 98.60(5) . . ?
C014 S0K Ag06 117.09(13) . . ?
C014 S0K Ag07 124.25(15) . . ?
C014 S0K Ag3 94.41(14) . . ?
C014 S0K Cu5 111.35(15) . . ?
C011 S0L Ag04 111.51(19) . . ?
C011 S0L Cu2 114.5(2) . . ?
C011 S0L Cu4 117.1(2) . . ?
Cu2 S0L Ag04 124.77(6) . . ?
Cu4 S0L Ag04 68.10(4) . . ?
Ag3 S00M Ag05 111.01(5) . 2_655 ?
C01F S00M Ag05 144.1(2) . 2_655 ?
C01F S00M Ag3 104.9(2) . . ?
C01F S00M Cu4 104.2(2) . . ?
Cu4 S00M Ag05 70.01(4) . 2_655 ?
C02J P00N Cu0D 112.56(18) . . ?
C02J P00N Cu0D 112.6(4) 3_665 . ?
C02J P00N Cu0D 112.6(4) 2_655 . ?
C02J P00N C02J 106.2(4) . 3_665 ?
C02J P00N C02J 106.2(4) 3_665 2_655 ?
C02J P00N C02J 106.2(5) . 2_655 ?
C01I S00O Ag08 115.92(15) . . ?
C01I S00O Cu1 129.51(15) . . ?
C01I S00O Cu2A 114.38(19) . . ?
Cu1 S00O Ag08 113.79(6) . . ?
Cu2A S00O Ag08 89.14(5) . . ?
Ag07 S00P Ag2 60.86(3) . . ?
C02V S00P Ag07 119.94(17) . . ?
C02V S00P Ag2 139.08(18) . . ?
C02V S00P Cu1 115.07(17) . . ?
C02V S00P Cu2A 113.79(18) . . ?
Cu1 S00P Ag07 124.75(7) . . ?
Cu2A S00P Ag07 88.94(5) . . ?
C01N P00Q Cu2 118.09(15) . . ?
C021 P00Q C01N 106.2(2) . . ?
C021 P00Q Cu2 108.19(17) . . ?
C02X P00Q C01N 104.1(2) . . ?
C02X P00Q C021 105.0(3) . . ?
C02X P00Q Cu2 114.26(19) . . ?
Cu0G S00R Ag2 71.43(5) . . ?
Cu0G S00R Cu1 144.37(7) . . ?
C01M S00R Ag2 104.94(16) . . ?
C01M S00R Cu0G 107.18(18) . . ?
C01M S00R Cu1 101.89(18) . . ?
C02I S00S Ag3 110.10(19) . . ?
C02I S00S Cu5 110.18(18) . . ?
C02I S00S Cu2 113.78(18) . . ?
C03K S00T Cu5 103.9(2) . . ?
C03K S00T Cu2A 110.6(2) . . ?
C023 P00U C037 105.5(2) . . ?
C023 P00U Cu1 116.66(17) . . ?
C01Z P00U C023 104.7(2) . . ?
C01Z P00U C037 104.7(2) . . ?
C01Z P00U Cu1 110.80(17) . . ?
C037 P00U Cu1 113.45(16) . . ?
C015 C011 S0L 121.6(5) . . ?
C015 C011 C019 118.8(6) . . ?
C019 C011 S0L 119.6(5) . . ?
C00X C013 H013 120.0 . . ?
C00X C013 C01O 120.0 . . ?
C01O C013 H013 120.0 . . ?
C013 C00X S0I 120.31(19) . . ?
C013 C00X C012 120.0 . . ?
C012 C00X S0I 119.61(19) . . ?
C00X C012 H012 120.0 . . ?
C00X C012 C01C 120.0 . . ?
C01C C012 H012 120.0 . . ?
C012 C01C H01C 120.0 . . ?
C017 C01C C012 120.0 . . ?
C017 C01C H01C 120.0 . . ?
C01C C017 C01O 120.0 . . ?
C01C C017 C01S 119.1(4) . . ?
C01O C017 C01S 120.9(4) . . ?
C013 C01O H01O 120.0 . . ?
C017 C01O C013 120.0 . . ?
C017 C01O H01O 120.0 . . ?
C01J C014 S0K 121.4(2) . . ?
C01J C014 C02C 120.0 . . ?
C02C C014 S0K 118.6(2) . . ?
C014 C01J H01J 120.0 . . ?
C014 C01J C03F 120.0 . . ?
C03F C01J H01J 120.0 . . ?
C01J C03F H03F 120.0 . . ?
C028 C03F C01J 120.0 . . ?
C028 C03F H03F 120.0 . . ?
C03F C028 C022 120.0 . . ?
C03F C028 C03M 120.9(5) . . ?
C022 C028 C03M 119.0(5) . . ?
C028 C022 H022 120.0 . . ?
C02C C022 C028 120.0 . . ?
C02C C022 H022 120.0 . . ?
C014 C02C H02C 120.0 . . ?
C022 C02C C014 120.0 . . ?
C022 C02C H02C 120.0 . . ?
C011 C015 H015 119.9 . . ?
C024 C015 C011 120.3(6) . . ?
C024 C015 H015 119.9 . . ?
C011 C019 H019 120.3 . . ?
C01R C019 C011 119.4(6) . . ?
C01R C019 H019 120.3 . . ?
C01B C01E H01E 120.0 . . ?
C01B C01E C02A 120.0 . . ?
C02A C01E H01E 120.0 . . ?
C01E C01B S0J 119.0(2) . . ?
C01E C01B C018 120.0 . . ?
C018 C01B S0J 120.9(2) . . ?
C01B C018 H018 120.0 . . ?
C01B C018 C02B 120.0 . . ?
C02B C018 H018 120.0 . . ?
C018 C02B H02B 120.0 . . ?
C02D C02B C018 120.0 . . ?
C02D C02B H02B 120.0 . . ?
C02B C02D C041 120.6(5) . . ?
C02A C02D C02B 120.0 . . ?
C02A C02D C041 119.4(5) . . ?
C01E C02A H02A 120.0 . . ?
C02D C02A C01E 120.0 . . ?
C02D C02A H02A 120.0 . . ?
C01P C01F S00M 119.8(5) . . ?
C01P C01F C027 119.6(6) . . ?
C027 C01F S00M 120.6(5) . . ?
C01R C01G C03C 118.1(7) . . ?
C024 C01G C01R 120.3(6) . . ?
C024 C01G C03C 121.6(7) . . ?
C02G C01I S00O 120.7(2) . . ?
C02G C01I C01W 120.0 . . ?
C01W C01I S00O 119.3(2) . . ?
C01I C02G H02G 120.0 . . ?
C03U C02G C01I 120.0 . . ?
C03U C02G H02G 120.0 . . ?
C02G C03U H03U 120.0 . . ?
C048 C03U C02G 120.0 . . ?
C048 C03U H03U 120.0 . . ?
C03U C048 C03S 120.0 . . ?
C03U C048 C04U 120.6(6) . . ?
C03S C048 C04U 119.4(6) . . ?
C048 C03S H03S 120.0 . . ?
C01W C03S C048 120.0 . . ?
C01W C03S H03S 120.0 . . ?
C01I C01W H01W 120.0 . . ?
C03S C01W C01I 120.0 . . ?
C03S C01W H01W 120.0 . . ?
C02M C01M S00R 122.4(3) . . ?
C02F C01M S00R 117.5(3) . . ?
C02F C01M C02M 120.0 . . ?
C01M C02M H02M 120.0 . . ?
C04H C02M C01M 120.0 . . ?
C04H C02M H02M 120.0 . . ?
C02M C04H H04H 120.0 . . ?
C03Z C04H C02M 120.0 . . ?
C03Z C04H H04H 120.0 . . ?
C04H C03Z C036 120.0 . . ?
C04H C03Z C04Q 117.9(6) . . ?
C036 C03Z C04Q 122.1(6) . . ?
C03Z C036 H036 120.0 . . ?
C02F C036 C03Z 120.0 . . ?
C02F C036 H036 120.0 . . ?
C01M C02F H02F 120.0 . . ?
C036 C02F C01M 120.0 . . ?
C036 C02F H02F 120.0 . . ?
C01K C01N P00Q 118.1(2) . . ?
C01K C01N C01X 120.0 . . ?
C01X C01N P00Q 121.9(2) . . ?
C01N C01K H01K 120.0 . . ?
C01N C01K C01D 120.0 . . ?
C01D C01K H01K 120.0 . . ?
C01K C01D H01D 120.0 . . ?
C01H C01D C01K 120.0 . . ?
C01H C01D H01D 120.0 . . ?
C01D C01H H01H 120.0 . . ?
C01D C01H C01U 120.0 . . ?
C01U C01H H01H 120.0 . . ?
C01H C01U H01U 120.0 . . ?
C01H C01U C01X 120.0 . . ?
C01X C01U H01U 120.0 . . ?
C01N C01X H01X 120.0 . . ?
C01U C01X C01N 120.0 . . ?
C01U C01X H01X 120.0 . . ?
C01F C01P H01P 119.4 . . ?
C020 C01P C01F 121.3(6) . . ?
C020 C01P H01P 119.4 . . ?
C019 C01R H01R 120.0 . . ?
C01G C01R C019 120.1(7) . . ?
C01G C01R H01R 120.0 . . ?
F00V C01S F00W 110.1(7) . . ?
F00V C01S F00Y 102.7(6) . . ?
F00V C01S C017 114.9(6) . . ?
F00W C01S F00Y 104.7(6) . . ?
F00W C01S C017 114.3(6) . . ?
F00Y C01S C017 108.9(6) . . ?
C02T C01T H01T 120.0 . . ?
C02T C01T C02J 120.0 . . ?
C02J C01T H01T 120.0 . . ?
C01T C02T H02T 120.0 . . ?
C01T C02T C04M 120.0 . . ?
C04M C02T H02T 120.0 . . ?
C02T C04M H04M 120.0 . . ?
C04S C04M C02T 120.0 . . ?
C04S C04M H04M 120.0 . . ?
C04M C04S H04S 120.0 . . ?
C04M C04S C04D 120.0 . . ?
C04D C04S H04S 120.0 . . ?
C04S C04D H04D 120.0 . . ?
C04S C04D C02J 120.0 . . ?
C02J C04D H04D 120.0 . . ?
C01T C02J P00N 117.5(3) . . ?
C04D C02J P00N 122.4(3) . . ?
C04D C02J C01T 120.0 . . ?
C02N C01V H01V 120.0 . . ?
C02N C01V C023 120.0 . . ?
C023 C01V H01V 120.0 . . ?
C01V C02N H02N 120.0 . . ?
C01V C02N C03R 120.0 . . ?
C03R C02N H02N 120.0 . . ?
C02N C03R H03R 120.0 . . ?
C040 C03R C02N 120.0 . . ?
C040 C03R H03R 120.0 . . ?
C03R C040 H040 120.0 . . ?
C03R C040 C038 120.0 . . ?
C038 C040 H040 120.0 . . ?
C040 C038 H038 120.0 . . ?
C040 C038 C023 120.0 . . ?
C023 C038 H038 120.0 . . ?
C01V C023 P00U 122.7(3) . . ?
C038 C023 P00U 117.3(3) . . ?
C038 C023 C01V 120.0 . . ?
C01P C020 H020 120.6 . . ?
C01P C020 C026 118.8(6) . . ?
C026 C020 H020 120.6 . . ?
C015 C024 H024 119.5 . . ?
C01G C024 C015 121.0(7) . . ?
C01G C024 H024 119.5 . . ?
C020 C026 C02S 120.2(7) . . ?
C02U C026 C020 120.8(6) . . ?
C02U C026 C02S 119.0(7) . . ?
C01F C027 H027 120.4 . . ?
C02U C027 C01F 119.3(6) . . ?
C02U C027 H027 120.4 . . ?
C041 F029 F1 56.9(10) . . ?
C02Y C02E H02E 120.0 . . ?
C02Y C02E C01Z 120.0 . . ?
C01Z C02E H02E 120.0 . . ?
C02E C02Y H02Y 120.0 . . ?
C02E C02Y C03J 120.0 . . ?
C03J C02Y H02Y 120.0 . . ?
C02Y C03J H03J 120.0 . . ?
C02W C03J C02Y 120.0 . . ?
C02W C03J H03J 120.0 . . ?
C03J C02W H02W 120.0 . . ?
C03D C02W C03J 120.0 . . ?
C03D C02W H02W 120.0 . . ?
C02W C03D H03D 120.0 . . ?
C01Z C03D C02W 120.0 . . ?
C01Z C03D H03D 120.0 . . ?
C02E C01Z P00U 122.1(3) . . ?
C03D C01Z P00U 117.7(3) . . ?
C03D C01Z C02E 120.0 . . ?
C021 C02L H02L 120.0 . . ?
C021 C02L C03Y 120.0 . . ?
C03Y C02L H02L 120.0 . . ?
C02L C021 P00Q 122.7(3) . . ?
C034 C021 P00Q 117.2(3) . . ?
C034 C021 C02L 120.0 . . ?
C021 C034 H034 120.0 . . ?
C021 C034 C03E 120.0 . . ?
C03E C034 H034 120.0 . . ?
C034 C03E H03E 120.0 . . ?
C04E C03E C034 120.0 . . ?
C04E C03E H03E 120.0 . . ?
C03E C04E H04E 120.0 . . ?
C03Y C04E C03E 120.0 . . ?
C03Y C04E H04E 120.0 . . ?
C02L C03Y H03Y 120.0 . . ?
C04E C03Y C02L 120.0 . . ?
C04E C03Y H03Y 120.0 . . ?
C04G C02Q H02Q 120.0 . . ?
C04G C02Q C01Y 120.0 . . ?
C01Y C02Q H02Q 120.0 . . ?
C02Q C04G C04O 120.0 . . ?
C02Q C04G C9 116.7(7) . . ?
C04O C04G C9 123.2(7) . . ?
C04G C04O H04O 120.0 . . ?
C04I C04O C04G 120.0 . . ?
C04I C04O H04O 120.0 . . ?
C04O C04I H04I 120.0 . . ?
C04O C04I C02V 120.0 . . ?
C02V C04I H04I 120.0 . . ?
C04I C02V S00P 118.8(3) . . ?
C04I C02V C01Y 120.0 . . ?
C01Y C02V S00P 121.2(3) . . ?
C02Q C01Y H01Y 120.0 . . ?
C02V C01Y C02Q 120.0 . . ?
C02V C01Y H01Y 120.0 . . ?
F010 C02S C026 114.8(6) . . ?
F010 C02S F02Z 102.1(9) . . ?
F02K C02S F010 108.9(9) . . ?
F02K C02S C026 115.4(8) . . ?
F02K C02S F02Z 104.1(9) . . ?
F02Z C02S C026 110.3(8) . . ?
C026 C02U C027 120.1(6) . . ?
C026 C02U H02U 119.9 . . ?
C027 C02U H02U 119.9 . . ?
C03P C037 P00U 122.0(3) . . ?
C03A C037 P00U 117.7(3) . . ?
C03A C037 C03P 120.0 . . ?
C037 C03P H03P 120.0 . . ?
C030 C03P C037 120.0 . . ?
C030 C03P H03P 120.0 . . ?
C03P C030 H030 120.0 . . ?
C03P C030 C035 120.0 . . ?
C035 C030 H030 120.0 . . ?
C030 C035 H035 120.0 . . ?
C03H C035 C030 120.0 . . ?
C03H C035 H035 120.0 . . ?
C035 C03H H03H 120.0 . . ?
C035 C03H C03A 120.0 . . ?
C03A C03H H03H 120.0 . . ?
C037 C03A H03A 120.0 . . ?
C03H C03A C037 120.0 . . ?
C03H C03A H03A 120.0 . . ?
F016 C03C C01G 115.9(7) . . ?
F016 C03C F01Q 109.3(8) . . ?
F016 C03C F02O 106.8(9) . . ?
F01Q C03C C01G 112.9(7) . . ?
F02O C03C C01G 113.9(8) . . ?
F02O C03C F01Q 96.1(9) . . ?
F01A C03M C028 116.0(8) . . ?
F01A C03M F02P 97.9(10) . . ?
F01L C03M C028 116.3(9) . . ?
F01L C03M F01A 116.8(10) . . ?
F01L C03M F02P 96.0(9) . . ?
F02P C03M C028 109.3(8) . . ?
C03V C03X H03X 120.0 . . ?
C03V C03X C02X 120.0 . . ?
C02X C03X H03X 120.0 . . ?
C03X C03V H03V 120.0 . . ?
C03X C03V C03Q 120.0 . . ?
C03Q C03V H03V 120.0 . . ?
C03V C03Q H03Q 120.0 . . ?
C03V C03Q C03B 120.0 . . ?
C03B C03Q H03Q 120.0 . . ?
C03Q C03B H03B 120.0 . . ?
C02R C03B C03Q 120.0 . . ?
C02R C03B H03B 120.0 . . ?
C03B C02R H02R 120.0 . . ?
C03B C02R C02X 120.0 . . ?
C02X C02R H02R 120.0 . . ?
C03X C02X P00Q 122.7(3) . . ?
C02R C02X P00Q 117.2(3) . . ?
C02R C02X C03X 120.0 . . ?
F029 C041 C02D 115.7(8) . . ?
F029 C041 F0 120.5(10) . . ?
F029 C041 F03G 98.4(10) . . ?
F029 C041 F1 76.7(12) . . ?
F0 C041 C02D 114.4(8) . . ?
F0 C041 F03G 92.2(10) . . ?
F03G C041 C02D 110.6(9) . . ?
F03G C041 F1 135.9(12) . . ?
F1 C041 C02D 110.8(11) . . ?
C02I C046 H046 120.0 . . ?
C02I C046 C04J 120.0 . . ?
C04J C046 H046 120.0 . . ?
C046 C02I S00S 121.9(3) . . ?
C031 C02I S00S 118.1(3) . . ?
C031 C02I C046 120.0 . . ?
C02I C031 H031 120.0 . . ?
C03L C031 C02I 120.0 . . ?
C03L C031 H031 120.0 . . ?
C031 C03L H03L 120.0 . . ?
C031 C03L C02H 120.0 . . ?
C02H C03L H03L 120.0 . . ?
C03L C02H C04B 119.4(7) . . ?
C04J C02H C03L 120.0 . . ?
C04J C02H C04B 120.6(7) . . ?
C046 C04J H04J 120.0 . . ?
C02H C04J C046 120.0 . . ?
C02H C04J H04J 120.0 . . ?
F025 C04B C02H 112.9(9) . . ?
F032 C04B F025 103.1(12) . . ?
F032 C04B F042 110.5(12) . . ?
F032 C04B C02H 114.9(10) . . ?
F042 C04B F025 101.2(11) . . ?
F042 C04B C02H 113.0(10) . . ?
C03K C04C H04C 120.0 . . ?
C03K C04C C04T 120.0 . . ?
C04T C04C H04C 120.0 . . ?
C04C C03K S00T 118.3(3) . . ?
C03N C03K S00T 121.7(3) . . ?
C03N C03K C04C 120.0 . . ?
C03K C03N H03N 120.0 . . ?
C03K C03N C04N 120.0 . . ?
C04N C03N H03N 120.0 . . ?
C03N C04N H04N 120.0 . . ?
C04V C04N C03N 120.0 . . ?
C04V C04N H04N 120.0 . . ?
C04N C04V C04T 120.0 . . ?
C04N C04V C12 116.6(9) . . ?
C04T C04V C12 123.4(9) . . ?
C04C C04T H04T 120.0 . . ?
C04V C04T C04C 120.0 . . ?
C04V C04T H04T 120.0 . . ?
F03O C04Q C03Z 114.4(10) . . ?
F03O C04Q F04K 103.3(13) . . ?
F043 C04Q C03Z 113.8(10) . . ?
F043 C04Q F03O 106.0(14) . . ?
F043 C04Q F04K 107.5(13) . . ?
F04K C04Q C03Z 111.0(11) . . ?
F047 C04U C048 114.4(11) . . ?
F047 C04U F04A 100.0(14) . . ?
F04A C04U C048 113.5(12) . . ?
F04Z C04U C048 116.6(12) . . ?
F04Z C04U F047 108.8(14) . . ?
F04Z C04U F04A 101.6(13) . . ?
F03I C9 C04G 116.4(12) . . ?
F03I C9 F04W 103.7(14) . . ?
F049 C9 C04G 115.6(12) . . ?
F049 C9 F03I 106.5(15) . . ?
F049 C9 F04W 104.9(15) . . ?
F04W C9 C04G 108.6(11) . . ?
F04R C12 C04V 116.4(16) . . ?
F04R C12 F04Y 107(2) . . ?
F04R C12 F5 107.0(19) . . ?
F04Y C12 C04V 111.8(15) . . ?
F5 C12 C04V 111.4(15) . . ?
F5 C12 F04Y 102.4(18) . . ?
S00O Cu1 S00P 91.12(6) . . ?
S00O Cu1 S00R 104.34(6) . . ?
S00P Cu1 S00R 102.28(6) . . ?
P00U Cu1 S00O 122.72(7) . . ?
P00U Cu1 S00P 122.40(7) . . ?
P00U Cu1 S00R 110.55(7) . . ?
P00Q Cu2 S0L 128.23(6) . . ?
P00Q Cu2 S00S 121.38(7) . . ?
S00S Cu2 S0L 109.31(6) . . ?
Ag04 Cu4 Ag05 76.59(2) . 2_655 ?
Ag04 Cu4 Ag05 60.836(18) . . ?
Ag05 Cu4 Ag05 62.87(2) . 2_655 ?
S0I Cu4 Ag04 118.69(4) . . ?
S0I Cu4 Ag05 58.17(4) . . ?
S0I Cu4 Ag05 81.67(4) . 2_655 ?
S0I Cu4 S0L 129.14(6) . . ?
S0I Cu4 S00M 125.09(6) . . ?
S0L Cu4 Ag04 61.04(4) . . ?
S0L Cu4 Ag05 135.57(4) . 2_655 ?
S0L Cu4 Ag05 103.33(4) . . ?
S0L Cu4 S00M 104.85(6) . . ?
S00M Cu4 Ag04 93.57(4) . . ?
S00M Cu4 Ag05 124.00(5) . . ?
S00M Cu4 Ag05 63.02(4) . 2_655 ?
C041 F1 F029 46.4(8) . . ?
S00O Cu2A S00P 95.91(7) . . ?
S00T Cu2A S00O 142.50(8) . . ?
S00T Cu2A S00P 120.80(8) . . ?

loop_
_geom_bond_atom_site_label_1
_geom_bond_atom_site_label_2
_geom_bond_distance
_geom_bond_site_symmetry_2
_geom_bond_publ_flag
Ag01 Ag03 2.8303(6) . ?
Ag01 Ag03 2.8306(6) 2_655 ?
Ag01 Ag03 2.8306(6) 3_665 ?
Ag01 Ag04 2.9208(4) 2_655 ?
Ag01 Ag04 2.9208(4) . ?
Ag01 Ag04 2.9208(4) 3_665 ?
Ag01 Ag05 2.7618(6) 3_665 ?
Ag01 Ag05 2.7617(6) . ?
Ag01 Ag05 2.7618(6) 2_655 ?
Ag01 Ag06 2.7502(4) . ?
Ag01 Ag06 2.7503(4) 3_665 ?
Ag01 Ag06 2.7502(4) 2_655 ?
Ag02 Ag03 2.7154(6) 3_665 ?
Ag02 Ag03 2.7154(6) 2_655 ?
Ag02 Ag03 2.7157(6) . ?
Ag02 Ag07 2.9038(4) . ?
Ag02 Ag07 2.9039(4) 2_655 ?
Ag02 Ag07 2.9039(4) 3_665 ?
Ag02 Ag08 2.7878(4) 2_655 ?
Ag02 Ag08 2.7879(4) 3_665 ?
Ag02 Ag08 2.7878(4) . ?
Ag02 Ag2 2.7407(6) . ?
Ag02 Ag2 2.7410(6) 2_655 ?
Ag02 Ag2 2.7409(6) 3_665 ?
Ag03 Ag03 2.9177(6) 2_655 ?
Ag03 Ag03 2.9177(6) 3_665 ?
Ag03 Ag04 2.7683(5) . ?
Ag03 Ag06 3.1054(5) . ?
Ag03 Ag06 2.8484(5) 3_665 ?
Ag03 Ag07 3.0895(5) . ?
Ag03 Ag07 2.9071(5) 3_665 ?
Ag03 Ag08 2.7662(5) . ?
Ag03 S0J 2.5680(14) . ?
Ag04 Ag05 2.8540(5) . ?
Ag04 Ag06 2.9360(5) . ?
Ag04 Ag06 2.8568(5) 3_665 ?
Ag04 Ag3 3.2065(6) . ?
Ag04 S0J 2.7626(13) . ?
Ag04 S0L 2.5835(13) . ?
Ag04 Cu4 2.7395(8) . ?
Ag05 Ag05 3.0535(6) 3_665 ?
Ag05 Ag05 3.0535(6) 2_655 ?
Ag05 Ag06 2.8118(5) 3_665 ?
Ag05 S0I 2.5589(12) . ?
Ag05 S00M 2.8089(14) 3_665 ?
Ag05 Cu4 2.9622(8) 3_665 ?
Ag05 Cu4 2.8914(8) . ?
Ag06 Ag3 2.9804(7) . ?
Ag06 S0K 2.4763(13) . ?
Ag07 Ag08 2.9963(6) . ?
Ag07 Ag08 2.9013(6) 2_655 ?
Ag07 Ag2 2.8316(5) . ?
Ag07 S0K 2.6665(13) . ?
Ag07 S00P 2.6775(14) . ?
Ag08 Ag2 3.0139(6) . ?
Ag08 Ag2 2.8981(6) 3_665 ?
Ag08 S00O 2.4518(14) . ?
Ag2 Ag2 2.9960(7) 3_665 ?
Ag2 Ag2 2.9961(7) 2_655 ?
Ag2 Cu0G 2.8073(11) . ?
Ag2 S00P 2.9006(16) . ?
Ag2 S00R 2.5315(14) . ?
Ag3 S0K 2.6803(14) . ?
Ag3 S00M 2.3594(15) . ?
Ag3 S00S 2.400(2) . ?
Cu0D S0I 2.3413(14) 3_665 ?
Cu0D S0I 2.3415(14) 2_655 ?
Cu0D S0I 2.3413(14) . ?
Cu0D P00N 2.217(3) . ?
Cu5 S0J 2.3367(16) . ?
Cu5 S0K 2.4404(16) . ?
Cu5 S00S 2.4478(17) . ?
Cu5 S00T 2.2589(18) . ?
Cu0G S00R 2.2630(16) . ?
Cu0G S00R 2.2630(16) 3_665 ?
Cu0G S00R 2.2630(17) 2_655 ?
S0I C00X 1.777(3) . ?
S0I Cu4 2.2415(14) . ?
S0J C01B 1.774(3) . ?
S0K C014 1.785(3) . ?
S0L C011 1.771(6) . ?
S0L Cu2 2.3007(15) . ?
S0L Cu4 2.2903(15) . ?
S00M C01F 1.802(6) . ?
S00M Cu4 2.3044(16) . ?
P00N C02J 1.827(4) . ?
P00N C02J 1.827(7) 2_655 ?
P00N C02J 1.827(8) 3_665 ?
S00O C01I 1.774(4) . ?
S00O Cu1 2.3813(17) . ?
S00O Cu2A 2.2975(19) . ?
S00P C02V 1.777(4) . ?
S00P Cu1 2.4106(17) . ?
S00P Cu2A 2.3099(19) . ?
P00Q C01N 1.825(3) . ?
P00Q C021 1.820(4) . ?
P00Q C02X 1.812(4) . ?
P00Q Cu2 2.2109(17) . ?
S00R C01M 1.784(4) . ?
S00R Cu1 2.4448(19) . ?
S00S C02I 1.777(4) . ?
S00S Cu2 2.2654(18) . ?
S00T C03K 1.793(4) . ?
S00T Cu2A 2.214(2) . ?
P00U C023 1.832(4) . ?
P00U C01Z 1.813(4) . ?
P00U C037 1.838(4) . ?
P00U Cu1 2.2256(17) . ?
F00V C01S 1.294(9) . ?
F00W C01S 1.314(9) . ?
F00Y C01S 1.395(10) . ?
F010 C02S 1.274(10) . ?
C011 C015 1.393(8) . ?
C011 C019 1.401(8) . ?
C013 H013 0.9300 . ?
C013 C00X 1.3900 . ?
C013 C01O 1.3900 . ?
C00X C012 1.3900 . ?
C012 H012 0.9300 . ?
C012 C01C 1.3900 . ?
C01C H01C 0.9300 . ?
C01C C017 1.3900 . ?
C017 C01O 1.3900 . ?
C017 C01S 1.480(7) . ?
C01O H01O 0.9300 . ?
C014 C01J 1.3900 . ?
C014 C02C 1.3900 . ?
C01J H01J 0.9300 . ?
C01J C03F 1.3900 . ?
C03F H03F 0.9300 . ?
C03F C028 1.3900 . ?
C028 C022 1.3900 . ?
C028 C03M 1.476(10) . ?
C022 H022 0.9300 . ?
C022 C02C 1.3900 . ?
C02C H02C 0.9300 . ?
C015 H015 0.9300 . ?
C015 C024 1.374(9) . ?
F016 C03C 1.235(10) . ?
C019 H019 0.9300 . ?
C019 C01R 1.393(9) . ?
F01A C03M 1.259(11) . ?
C01E H01E 0.9300 . ?
C01E C01B 1.3900 . ?
C01E C02A 1.3900 . ?
C01B C018 1.3900 . ?
C018 H018 0.9300 . ?
C018 C02B 1.3900 . ?
C02B H02B 0.9300 . ?
C02B C02D 1.3900 . ?
C02D C02A 1.3900 . ?
C02D C041 1.486(10) . ?
C02A H02A 0.9300 . ?
C01F C01P 1.374(9) . ?
C01F C027 1.390(8) . ?
C01G C01R 1.381(10) . ?
C01G C024 1.352(10) . ?
C01G C03C 1.510(10) . ?
C01I C02G 1.3900 . ?
C01I C01W 1.3900 . ?
C02G H02G 0.9300 . ?
C02G C03U 1.3900 . ?
C03U H03U 0.9300 . ?
C03U C048 1.3900 . ?
C048 C03S 1.3900 . ?
C048 C04U 1.479(12) . ?
C03S H03S 0.9300 . ?
C03S C01W 1.3900 . ?
C01W H01W 0.9300 . ?
F01L C03M 1.250(12) . ?
C01M C02M 1.3900 . ?
C01M C02F 1.3900 . ?
C02M H02M 0.9300 . ?
C02M C04H 1.3900 . ?
C04H H04H 0.9300 . ?
C04H C03Z 1.3900 . ?
C03Z C036 1.3900 . ?
C03Z C04Q 1.520(11) . ?
C036 H036 0.9300 . ?
C036 C02F 1.3900 . ?
C02F H02F 0.9300 . ?
C01N C01K 1.3900 . ?
C01N C01X 1.3900 . ?
C01K H01K 0.9300 . ?
C01K C01D 1.3900 . ?
C01D H01D 0.9300 . ?
C01D C01H 1.3900 . ?
C01H H01H 0.9300 . ?
C01H C01U 1.3900 . ?
C01U H01U 0.9300 . ?
C01U C01X 1.3900 . ?
C01X H01X 0.9300 . ?
C01P H01P 0.9300 . ?
C01P C020 1.372(9) . ?
F01Q C03C 1.306(11) . ?
C01R H01R 0.9300 . ?
C01T H01T 0.9300 . ?
C01T C02T 1.3900 . ?
C01T C02J 1.3900 . ?
C02T H02T 0.9300 . ?
C02T C04M 1.3900 . ?
C04M H04M 0.9300 . ?
C04M C04S 1.3900 . ?
C04S H04S 0.9300 . ?
C04S C04D 1.3900 . ?
C04D H04D 0.9300 . ?
C04D C02J 1.3900 . ?
C01V H01V 0.9300 . ?
C01V C02N 1.3900 . ?
C01V C023 1.3900 . ?
C02N H02N 0.9300 . ?
C02N C03R 1.3900 . ?
C03R H03R 0.9300 . ?
C03R C040 1.3900 . ?
C040 H040 0.9300 . ?
C040 C038 1.3900 . ?
C038 H038 0.9300 . ?
C038 C023 1.3900 . ?
C020 H020 0.9300 . ?
C020 C026 1.381(10) . ?
C024 H024 0.9300 . ?
F025 C04B 1.350(14) . ?
C026 C02S 1.503(10) . ?
C026 C02U 1.372(10) . ?
C027 H027 0.9300 . ?
C027 C02U 1.383(9) . ?
F029 C041 1.264(12) . ?
F029 F1 1.70(2) . ?
C02E H02E 0.9300 . ?
C02E C02Y 1.3900 . ?
C02E C01Z 1.3900 . ?
C02Y H02Y 0.9300 . ?
C02Y C03J 1.3900 . ?
C03J H03J 0.9300 . ?
C03J C02W 1.3900 . ?
C02W H02W 0.9300 . ?
C02W C03D 1.3900 . ?
C03D H03D 0.9300 . ?
C03D C01Z 1.3900 . ?
F02K C02S 1.248(11) . ?
C02L H02L 0.9300 . ?
C02L C021 1.3900 . ?
C02L C03Y 1.3900 . ?
C021 C034 1.3900 . ?
C034 H034 0.9300 . ?
C034 C03E 1.3900 . ?
C03E H03E 0.9300 . ?
C03E C04E 1.3900 . ?
C04E H04E 0.9300 . ?
C04E C03Y 1.3900 . ?
C03Y H03Y 0.9300 . ?
F02O C03C 1.286(12) . ?
F02P C03M 1.451(14) . ?
C02Q H02Q 0.9300 . ?
C02Q C04G 1.3900 . ?
C02Q C01Y 1.3900 . ?
C04G C04O 1.3900 . ?
C04G C9 1.496(14) . ?
C04O H04O 0.9300 . ?
C04O C04I 1.3900 . ?
C04I H04I 0.9300 . ?
C04I C02V 1.3900 . ?
C02V C01Y 1.3900 . ?
C01Y H01Y 0.9300 . ?
C02S F02Z 1.331(13) . ?
C02U H02U 0.9300 . ?
F032 C04B 1.265(13) . ?
F0 C041 1.267(12) . ?
C037 C03P 1.3900 . ?
C037 C03A 1.3900 . ?
C03P H03P 0.9300 . ?
C03P C030 1.3900 . ?
C030 H030 0.9300 . ?
C030 C035 1.3900 . ?
C035 H035 0.9300 . ?
C035 C03H 1.3900 . ?
C03H H03H 0.9300 . ?
C03H C03A 1.3900 . ?
C03A H03A 0.9300 . ?
F03G C041 1.333(14) . ?
F03I C9 1.249(15) . ?
F03O C04Q 1.245(15) . ?
C03X H03X 0.9300 . ?
C03X C03V 1.3900 . ?
C03X C02X 1.3900 . ?
C03V H03V 0.9300 . ?
C03V C03Q 1.3900 . ?
C03Q H03Q 0.9300 . ?
C03Q C03B 1.3900 . ?
C03B H03B 0.9300 . ?
C03B C02R 1.3900 . ?
C02R H02R 0.9300 . ?
C02R C02X 1.3900 . ?
C041 F1 1.46(2) . ?
F042 C04B 1.306(15) . ?
F043 C04Q 1.223(15) . ?
C046 H046 0.9300 . ?
C046 C02I 1.3900 . ?
C046 C04J 1.3900 . ?
C02I C031 1.3900 . ?
C031 H031 0.9300 . ?
C031 C03L 1.3900 . ?
C03L H03L 0.9300 . ?
C03L C02H 1.3900 . ?
C02H C04J 1.3900 . ?
C02H C04B 1.488(12) . ?
C04J H04J 0.9300 . ?
F047 C04U 1.252(15) . ?
F049 C9 1.220(17) . ?
F04A C04U 1.288(17) . ?
C04C H04C 0.9300 . ?
C04C C03K 1.3900 . ?
C04C C04T 1.3900 . ?
C03K C03N 1.3900 . ?
C03N H03N 0.9300 . ?
C03N C04N 1.3900 . ?
C04N H04N 0.9300 . ?
C04N C04V 1.3900 . ?
C04V C04T 1.3900 . ?
C04V C12 1.508(18) . ?
C04T H04T 0.9300 . ?
F04K C04Q 1.280(15) . ?
F04R C12 1.146(19) . ?
C04U F04Z 1.218(15) . ?
F04W C9 1.344(17) . ?
F04Y C12 1.34(2) . ?
F5 C12 1.289(19) . ?

loop_
_geom_torsion_atom_site_label_1
_geom_torsion_atom_site_label_2
_geom_torsion_atom_site_label_3
_geom_torsion_atom_site_label_4
_geom_torsion
_geom_torsion_site_symmetry_1
_geom_torsion_site_symmetry_2
_geom_torsion_site_symmetry_3
_geom_torsion_site_symmetry_4
_geom_torsion_publ_flag
Ag03 S0J C01B C01E -168.01(19) . . . . ?
Ag03 S0J C01B C018 16.1(3) . . . . ?
Ag04 S0J C01B C01E -105.5(2) . . . . ?
Ag04 S0J C01B C018 78.6(2) . . . . ?
Ag04 S0L C011 C015 -42.7(5) . . . . ?
Ag04 S0L C011 C019 137.4(4) . . . . ?
Ag05 S0I C00X C013 111.8(2) . . . . ?
Ag05 S0I C00X C012 -71.4(2) . . . . ?
Ag05 S00M C01F C01P -109.4(5) 2_655 . . . ?
Ag05 S00M C01F C027 68.3(6) 2_655 . . . ?
Ag06 S0K C014 C01J 15.6(3) . . . . ?
Ag06 S0K C014 C02C -167.6(2) . . . . ?
Ag07 S0K C014 C01J 118.5(2) . . . . ?
Ag07 S0K C014 C02C -64.7(3) . . . . ?
Ag07 S00P C02V C04I -55.2(3) . . . . ?
Ag07 S00P C02V C01Y 124.7(3) . . . . ?
Ag08 S00O C01I C02G 167.2(2) . . . . ?
Ag08 S00O C01I C01W -13.5(4) . . . . ?
Ag2 S00P C02V C04I 23.6(4) . . . . ?
Ag2 S00P C02V C01Y -156.4(2) . . . . ?
Ag2 S00R C01M C02M 5.0(3) . . . . ?
Ag2 S00R C01M C02F -177.2(2) . . . . ?
Ag3 S0K C014 C01J -54.8(3) . . . . ?
Ag3 S0K C014 C02C 122.1(2) . . . . ?
Ag3 S00M C01F C01P 74.2(5) . . . . ?
Ag3 S00M C01F C027 -108.1(5) . . . . ?
Ag3 S00S C02I C046 -10.0(3) . . . . ?
Ag3 S00S C02I C031 173.0(2) . . . . ?
Cu0D S0I C00X C013 -139.98(18) . . . . ?
Cu0D S0I C00X C012 36.9(2) . . . . ?
Cu0D P00N C02J C01T -51.7(4) . . . . ?
Cu0D P00N C02J C04D 124.4(3) . . . . ?
Cu5 S0J C01B C01E 14.5(3) . . . . ?
Cu5 S0J C01B C018 -161.4(2) . . . . ?
Cu5 S0K C014 C01J -124.1(2) . . . . ?
Cu5 S0K C014 C02C 52.7(3) . . . . ?
Cu5 S00S C02I C046 69.6(3) . . . . ?
Cu5 S00S C02I C031 -107.3(3) . . . . ?
Cu5 S00T C03K C04C -122.3(3) . . . . ?
Cu5 S00T C03K C03N 59.3(4) . . . . ?
Cu0G S00R C01M C02M 79.8(3) . . . . ?
Cu0G S00R C01M C02F -102.4(3) . . . . ?
S0I C00X C012 C01C -176.9(3) . . . . ?
S0J C01B C018 C02B 175.9(3) . . . . ?
S0K C014 C01J C03F 176.8(3) . . . . ?
S0K C014 C02C C022 -176.9(3) . . . . ?
S0L C011 C015 C024 -176.5(5) . . . . ?
S0L C011 C019 C01R 176.3(5) . . . . ?
S00M C01F C01P C020 175.5(5) . . . . ?
S00M C01F C027 C02U -176.6(5) . . . . ?
S00O C01I C02G C03U 179.4(4) . . . . ?
S00O C01I C01W C03S -179.4(4) . . . . ?
P00Q C01N C01K C01D -178.0(3) . . . . ?
P00Q C01N C01X C01U 177.9(3) . . . . ?
P00Q C021 C034 C03E -176.3(4) . . . . ?
S00R C01M C02M C04H 177.7(4) . . . . ?
S00R C01M C02F C036 -177.8(4) . . . . ?
S00S C02I C031 C03L 177.0(4) . . . . ?
S00T C03K C03N C04N 178.4(5) . . . . ?
P00U C037 C03P C030 -173.9(4) . . . . ?
P00U C037 C03A C03H 174.2(4) . . . . ?
C011 C015 C024 C01G 0.1(10) . . . . ?
C011 C019 C01R C01G 0.3(10) . . . . ?
C013 C00X C012 C01C 0.0 . . . . ?
C00X C013 C01O C017 0.0 . . . . ?
C00X C012 C01C C017 0.0 . . . . ?
C012 C01C C017 C01O 0.0 . . . . ?
C01C C017 C01O C013 0.0 . . . . ?
C01C C017 C01S F00V 171.1(5) . . . . ?
C01C C017 C01S F00W 42.4(9) . . . . ?
C01C C017 C01S F00Y -74.3(6) . . . . ?
C01O C013 C00X S0I 176.8(3) . . . . ?
C01O C013 C00X C012 0.0 . . . . ?
C01O C017 C01S F00V -9.7(9) . . . . ?
C01O C017 C01S F00W -138.4(6) . . . . ?
C01O C017 C01S F00Y 104.9(6) . . . . ?
C014 C01J C03F C028 0.0 . . . . ?
C01J C014 C02C C022 0.0 . . . . ?
C01J C03F C028 C022 0.0 . . . . ?
C01J C03F C028 C03M -177.9(7) . . . . ?
C03F C028 C022 C02C 0.0 . . . . ?
C03F C028 C03M F01A -18.5(14) . . . . ?
C03F C028 C03M F01L 124.8(9) . . . . ?
C03F C028 C03M F02P -127.9(8) . . . . ?
C028 C022 C02C C014 0.0 . . . . ?
C022 C028 C03M F01A 163.6(9) . . . . ?
C022 C028 C03M F01L -53.2(12) . . . . ?
C022 C028 C03M F02P 54.1(10) . . . . ?
C02C C014 C01J C03F 0.0 . . . . ?
C015 C011 C019 C01R -3.6(9) . . . . ?
C019 C011 C015 C024 3.4(9) . . . . ?
C01E C01B C018 C02B 0.0 . . . . ?
C01B C01E C02A C02D 0.0 . . . . ?
C01B C018 C02B C02D 0.0 . . . . ?
C018 C02B C02D C02A 0.0 . . . . ?
C018 C02B C02D C041 178.3(7) . . . . ?
C02B C02D C02A C01E 0.0 . . . . ?
C02B C02D C041 F029 -69.8(12) . . . . ?
C02B C02D C041 F0 143.4(10) . . . . ?
C02B C02D C041 F03G 40.9(11) . . . . ?
C02B C02D C041 F1 -154.6(12) . . . . ?
C02D C041 F1 F029 112.7(10) . . . . ?
C02A C01E C01B S0J -175.9(3) . . . . ?
C02A C01E C01B C018 0.0 . . . . ?
C02A C02D C041 F029 108.5(10) . . . . ?
C02A C02D C041 F0 -38.3(14) . . . . ?
C02A C02D C041 F03G -140.7(8) . . . . ?
C02A C02D C041 F1 23.7(15) . . . . ?
C01F C01P C020 C026 2.0(11) . . . . ?
C01F C027 C02U C026 0.2(10) . . . . ?
C01I C02G C03U C048 0.0 . . . . ?
C02G C01I C01W C03S 0.0 . . . . ?
C02G C03U C048 C03S 0.0 . . . . ?
C02G C03U C048 C04U -179.3(9) . . . . ?
C03U C048 C03S C01W 0.0 . . . . ?
C03U C048 C04U F047 -133.2(12) . . . . ?
C03U C048 C04U F04A 112.9(13) . . . . ?
C03U C048 C04U F04Z -4.7(19) . . . . ?
C048 C03S C01W C01I 0.0 . . . . ?
C03S C048 C04U F047 47.4(17) . . . . ?
C03S C048 C04U F04A -66.5(14) . . . . ?
C03S C048 C04U F04Z 175.9(13) . . . . ?
C01W C01I C02G C03U 0.0 . . . . ?
C01M C02M C04H C03Z 0.0 . . . . ?
C02M C01M C02F C036 0.0 . . . . ?
C02M C04H C03Z C036 0.0 . . . . ?
C02M C04H C03Z C04Q 178.6(8) . . . . ?
C04H C03Z C036 C02F 0.0 . . . . ?
C04H C03Z C04Q F03O 47.0(14) . . . . ?
C04H C03Z C04Q F043 -75.1(15) . . . . ?
C04H C03Z C04Q F04K 163.4(11) . . . . ?
C03Z C036 C02F C01M 0.0 . . . . ?
C036 C03Z C04Q F03O -134.5(11) . . . . ?
C036 C03Z C04Q F043 103.4(13) . . . . ?
C036 C03Z C04Q F04K -18.1(16) . . . . ?
C02F C01M C02M C04H 0.0 . . . . ?
C01N P00Q C021 C02L -7.5(4) . . . . ?
C01N P00Q C021 C034 168.7(3) . . . . ?
C01N P00Q C02X C03X 93.3(3) . . . . ?
C01N P00Q C02X C02R -83.7(3) . . . . ?
C01N C01K C01D C01H 0.0 . . . . ?
C01K C01N C01X C01U 0.0 . . . . ?
C01K C01D C01H C01U 0.0 . . . . ?
C01D C01H C01U C01X 0.0 . . . . ?
C01H C01U C01X C01N 0.0 . . . . ?
C01X C01N C01K C01D 0.0 . . . . ?
C01P C01F C027 C02U 1.1(9) . . . . ?
C01P C020 C026 C02S 178.8(7) . . . . ?
C01P C020 C026 C02U -0.7(11) . . . . ?
C01R C01G C024 C015 -3.5(10) . . . . ?
C01R C01G C03C F016 76.7(11) . . . . ?
C01R C01G C03C F01Q -156.1(9) . . . . ?
C01R C01G C03C F02O -47.8(12) . . . . ?
C01T C02T C04M C04S 0.0 . . . . ?
C02T C01T C02J P00N 176.2(4) . . . . ?
C02T C01T C02J C04D 0.0 . . . . ?
C02T C04M C04S C04D 0.0 . . . . ?
C04M C04S C04D C02J 0.0 . . . . ?
C04S C04D C02J P00N -176.0(5) . . . . ?
C04S C04D C02J C01T 0.0 . . . . ?
C02J P00N C02J C01T 71.9(7) 3_665 . . . ?
C02J P00N C02J C01T -175.3(4) 2_655 . . . ?
C02J P00N C02J C04D -112.0(3) 3_665 . . . ?
C02J P00N C02J C04D 0.8(6) 2_655 . . . ?
C02J C01T C02T C04M 0.0 . . . . ?
C01V C02N C03R C040 0.0 . . . . ?
C02N C01V C023 C038 0.0 . . . . ?
C02N C03R C040 C038 0.0 . . . . ?
C03R C040 C038 C023 0.0 . . . . ?
C040 C038 C023 C01V 0.0 . . . . ?
C023 P00U C01Z C02E 6.2(3) . . . . ?
C023 P00U C01Z C03D -169.1(3) . . . . ?
C023 P00U C037 C03P -112.5(3) . . . . ?
C023 P00U C037 C03A 73.5(3) . . . . ?
C023 C01V C02N C03R 0.0 . . . . ?
C020 C026 C02S F010 -121.4(9) . . . . ?
C020 C026 C02S F02K 6.4(14) . . . . ?
C020 C026 C02S F02Z 124.0(11) . . . . ?
C020 C026 C02U C027 -0.4(11) . . . . ?
C024 C01G C01R C019 3.2(10) . . . . ?
C024 C01G C03C F016 -103.3(10) . . . . ?
C024 C01G C03C F01Q 23.9(12) . . . . ?
C024 C01G C03C F02O 132.1(10) . . . . ?
C027 C01F C01P C020 -2.3(10) . . . . ?
C02E C02Y C03J C02W 0.0 . . . . ?
C02Y C02E C01Z P00U -175.2(4) . . . . ?
C02Y C02E C01Z C03D 0.0 . . . . ?
C02Y C03J C02W C03D 0.0 . . . . ?
C03J C02W C03D C01Z 0.0 . . . . ?
C02W C03D C01Z P00U 175.5(4) . . . . ?
C02W C03D C01Z C02E 0.0 . . . . ?
C01Z P00U C023 C01V -102.3(3) . . . . ?
C01Z P00U C023 C038 77.9(3) . . . . ?
C01Z P00U C037 C03P -2.3(3) . . . . ?
C01Z P00U C037 C03A -176.4(3) . . . . ?
C01Z C02E C02Y C03J 0.0 . . . . ?
C02L C021 C034 C03E 0.0 . . . . ?
C021 P00Q C01N C01K -87.3(3) . . . . ?
C021 P00Q C01N C01X 94.8(3) . . . . ?
C021 P00Q C02X C03X -18.2(4) . . . . ?
C021 P00Q C02X C02R 164.8(3) . . . . ?
C021 C02L C03Y C04E 0.0 . . . . ?
C021 C034 C03E C04E 0.0 . . . . ?
C034 C03E C04E C03Y 0.0 . . . . ?
C03E C04E C03Y C02L 0.0 . . . . ?
C03Y C02L C021 P00Q 176.1(4) . . . . ?
C03Y C02L C021 C034 0.0 . . . . ?
C02Q C04G C04O C04I 0.0 . . . . ?
C02Q C04G C9 F03I 43.5(17) . . . . ?
C02Q C04G C9 F049 -82.6(16) . . . . ?
C02Q C04G C9 F04W 160.0(11) . . . . ?
C04G C02Q C01Y C02V 0.0 . . . . ?
C04G C04O C04I C02V 0.0 . . . . ?
C04O C04G C9 F03I -140.0(11) . . . . ?
C04O C04G C9 F049 94.0(16) . . . . ?
C04O C04G C9 F04W -23.5(17) . . . . ?
C04O C04I C02V C01Y 0.0 . . . . ?
C04I C02V C01Y C02Q 0.0 . . . . ?
C01Y C02Q C04G C04O 0.0 . . . . ?
C01Y C02Q C04G C9 176.7(9) . . . . ?
C02S C026 C02U C027 -179.9(7) . . . . ?
C02U C026 C02S F010 58.0(12) . . . . ?
C02U C026 C02S F02K -174.1(10) . . . . ?
C02U C026 C02S F02Z -56.5(12) . . . . ?
C037 P00U C023 C01V 7.9(3) . . . . ?
C037 P00U C023 C038 -171.9(3) . . . . ?
C037 P00U C01Z C02E -104.5(3) . . . . ?
C037 P00U C01Z C03D 80.1(3) . . . . ?
C037 C03P C030 C035 0.0 . . . . ?
C03P C037 C03A C03H 0.0 . . . . ?
C03P C030 C035 C03H 0.0 . . . . ?
C030 C035 C03H C03A 0.0 . . . . ?
C035 C03H C03A C037 0.0 . . . . ?
C03A C037 C03P C030 0.0 . . . . ?
C03C C01G C01R C019 -176.8(7) . . . . ?
C03C C01G C024 C015 176.6(7) . . . . ?
F03G C041 F1 F029 -88.4(18) . . . . ?
C03M C028 C022 C02C 178.0(7) . . . . ?
C03X C03V C03Q C03B 0.0 . . . . ?
C03V C03X C02X P00Q -176.9(4) . . . . ?
C03V C03X C02X C02R 0.0 . . . . ?
C03V C03Q C03B C02R 0.0 . . . . ?
C03Q C03B C02R C02X 0.0 . . . . ?
C03B C02R C02X P00Q 177.1(4) . . . . ?
C03B C02R C02X C03X 0.0 . . . . ?
C02X P00Q C01N C01K 162.2(3) . . . . ?
C02X P00Q C01N C01X -15.8(3) . . . . ?
C02X P00Q C021 C02L 102.4(3) . . . . ?
C02X P00Q C021 C034 -81.4(3) . . . . ?
C02X C03X C03V C03Q 0.0 . . . . ?
C041 C02D C02A C01E -178.3(7) . . . . ?
C046 C02I C031 C03L 0.0 . . . . ?
C02I C046 C04J C02H 0.0 . . . . ?
C02I C031 C03L C02H 0.0 . . . . ?
C031 C03L C02H C04J 0.0 . . . . ?
C031 C03L C02H C04B 178.5(7) . . . . ?
C03L C02H C04J C046 0.0 . . . . ?
C03L C02H C04B F025 155.1(8) . . . . ?
C03L C02H C04B F032 -87.0(13) . . . . ?
C03L C02H C04B F042 41.0(14) . . . . ?
C04J C046 C02I S00S -176.9(4) . . . . ?
C04J C046 C02I C031 0.0 . . . . ?
C04J C02H C04B F025 -26.4(13) . . . . ?
C04J C02H C04B F032 91.5(13) . . . . ?
C04J C02H C04B F042 -140.5(11) . . . . ?
C04B C02H C04J C046 -178.5(7) . . . . ?
C04C C03K C03N C04N 0.0 . . . . ?
C03K C04C C04T C04V 0.0 . . . . ?
C03K C03N C04N C04V 0.0 . . . . ?
C03N C04N C04V C04T 0.0 . . . . ?
C04N C04V C04T C04C 0.0 . . . . ?
C04N C04V C12 F04R 68(2) . . . . ?
C04N C04V C12 F04Y -54.7(19) . . . . ?
C04N C04V C12 F5 -168.7(16) . . . . ?
C04T C04C C03K S00T -178.4(4) . . . . ?
C04T C04C C03K C03N 0.0 . . . . ?
C04T C04V C12 F04R -111(2) . . . . ?
C04T C04V C12 F04Y 126.2(16) . . . . ?
C04T C04V C12 F5 12(2) . . . . ?
C04Q C03Z C036 C02F -178.5(8) . . . . ?
C04U C048 C03S C01W 179.3(9) . . . . ?
C9 C04G C04O C04I -176.4(9) . . . . ?
Cu1 S00O C01I C02G -2.0(4) . . . . ?
Cu1 S00O C01I C01W 177.4(2) . . . . ?
Cu1 S00P C02V C04I 119.4(3) . . . . ?
Cu1 S00P C02V C01Y -60.7(3) . . . . ?
Cu1 S00R C01M C02M -79.4(3) . . . . ?
Cu1 S00R C01M C02F 98.4(3) . . . . ?
Cu1 P00U C023 C01V 134.8(2) . . . . ?
Cu1 P00U C023 C038 -44.9(3) . . . . ?
Cu1 P00U C01Z C02E 132.8(3) . . . . ?
Cu1 P00U C01Z C03D -42.6(3) . . . . ?
Cu1 P00U C037 C03P 118.6(2) . . . . ?
Cu1 P00U C037 C03A -55.4(3) . . . . ?
Cu2 S0L C011 C015 168.7(4) . . . . ?
Cu2 S0L C011 C019 -11.2(5) . . . . ?
Cu2 P00Q C01N C01K 34.3(3) . . . . ?
Cu2 P00Q C01N C01X -143.7(2) . . . . ?
Cu2 P00Q C021 C02L -135.2(3) . . . . ?
Cu2 P00Q C021 C034 41.0(3) . . . . ?
Cu2 P00Q C02X C03X -136.6(3) . . . . ?
Cu2 P00Q C02X C02R 46.4(4) . . . . ?
Cu2 S00S C02I C046 -99.9(3) . . . . ?
Cu2 S00S C02I C031 83.1(3) . . . . ?
Cu4 S0I C00X C013 32.8(3) . . . . ?
Cu4 S0I C00X C012 -150.34(18) . . . . ?
Cu4 S0L C011 C015 32.9(5) . . . . ?
Cu4 S0L C011 C019 -147.0(4) . . . . ?
Cu4 S00M C01F C01P 175.1(5) . . . . ?
Cu4 S00M C01F C027 -7.1(5) . . . . ?
F1 F029 C041 C02D -106.9(13) . . . . ?
F1 F029 C041 F03G 135.3(12) . . . . ?
Cu2A S00O C01I C02G -91.2(3) . . . . ?
Cu2A S00O C01I C01W 88.2(3) . . . . ?
Cu2A S00P C02V C04I -158.5(2) . . . . ?
Cu2A S00P C02V C01Y 21.4(4) . . . . ?
Cu2A S00T C03K C04C 154.8(3) . . . . ?
Cu2A S00T C03K C03N -23.6(4) . . . . ?

loop_
_smtbx_masks_void_nr
_smtbx_masks_void_average_x
_smtbx_masks_void_average_y
_smtbx_masks_void_average_z
_smtbx_masks_void_volume
_smtbx_masks_void_count_electrons
_smtbx_masks_void_content
1 -0.638 -0.367 -0.898 29977.8 5277.0 '105.48 C6H14'
